data_7121792
loop_
_publ_author_name
'Pahl, J\"urgen'
'Brand, Steffen'
'Elsen, Holger'
'Harder, Sjoerd'

_publ_section_title
;
 Highly Lewis acidic cationic alkaline earth metal complexes.
;
_journal_issue 63
_journal_name_full 'Chemical communications (Cambridge, England)'
_journal_page_first 8685
_journal_page_last 8688
_journal_paper_doi 10.1039/c8cc04083d
_journal_volume 54
_journal_year 2018
_chemical_formula_moiety 'C53 H41 B F20 Mg N2'
_chemical_formula_sum 'C53 H41 B F20 Mg N2'
_chemical_formula_weight 1121.00
_space_group_crystal_system triclinic
_space_group_IT_number 2
_space_group_name_Hall '-P 1'
_space_group_name_H-M_alt 'P -1'
_symmetry_space_group_name_Hall '-P 1'
_symmetry_space_group_name_H-M 'P -1'
_atom_sites_solution_hydrogens geom
_audit_creation_date 2016-11-27
_audit_creation_method
;
Olex2 1.2
(compiled 2016.11.07 svn.r3352 for OlexSys, GUI svn.r5261)
;
_audit_update_record
;
2018-02-06 deposited with the CCDC.
2018-06-01 downloaded from the CCDC.
;
_cell_angle_alpha 79.2972(18)
_cell_angle_beta 86.7245(15)
_cell_angle_gamma 72.6916(18)
_cell_formula_units_Z 4
_cell_length_a 15.0751(3)
_cell_length_b 18.2135(4)
_cell_length_c 19.1996(4)
_cell_measurement_reflns_used 21923
_cell_measurement_temperature 100.01(10)
_cell_measurement_theta_max 73.4790
_cell_measurement_theta_min 3.7710
_cell_volume 4945.36(19)
_computing_cell_refinement
;
CrysAlisPro, Agilent Technologies,
Version 1.171.37.35 (release 13-08-2014 CrysAlis171 .NET)
(compiled Aug 13 2014,18:06:01)
;
_computing_data_collection
;
CrysAlisPro, Agilent Technologies,
Version 1.171.37.35 (release 13-08-2014 CrysAlis171 .NET)
(compiled Aug 13 2014,18:06:01)
;
_computing_data_reduction
;
CrysAlisPro, Agilent Technologies,
Version 1.171.37.35 (release 13-08-2014 CrysAlis171 .NET)
(compiled Aug 13 2014,18:06:01)
;
_computing_molecular_graphics 'Olex2 (Dolomanov et al., 2009)'
_computing_publication_material 'Olex2 (Dolomanov et al., 2009)'
_computing_structure_refinement 'ShelXL (Sheldrick, 2015)'
_diffrn_ambient_environment N~2~
_diffrn_ambient_temperature 100.01(10)
_diffrn_detector 'CCD plate'
_diffrn_detector_area_resol_mean 5.2903
_diffrn_detector_type AtlasS2
_diffrn_measured_fraction_theta_full 0.986
_diffrn_measured_fraction_theta_max 0.948
_diffrn_measurement_details
;
#__ type_ start__ end____ width___ exp.time_
  1 omega  -96.00   -2.00   1.0000    6.0000
omega____ theta____ kappa____ phi______ frames
    -      -41.6909  125.0000 -150.0000 94

#__ type_ start__ end____ width___ exp.time_
  2 omega  -64.00   31.00   1.0000    6.0000
omega____ theta____ kappa____ phi______ frames
    -      -41.6909   38.0000  150.0000 95

#__ type_ start__ end____ width___ exp.time_
  3 omega -114.00  -19.00   1.0000    6.0000
omega____ theta____ kappa____ phi______ frames
    -      -41.6909  -38.0000  -30.0000 95

#__ type_ start__ end____ width___ exp.time_
  4 omega -114.00  -19.00   1.0000    6.0000
omega____ theta____ kappa____ phi______ frames
    -      -41.6909  -38.0000 -150.0000 95

#__ type_ start__ end____ width___ exp.time_
  5 omega   25.00  109.00   1.0000   24.0000
omega____ theta____ kappa____ phi______ frames
    -      105.9955  -94.0000   60.0000 84

#__ type_ start__ end____ width___ exp.time_
  6 omega   36.00  134.00   1.0000   24.0000
omega____ theta____ kappa____ phi______ frames
    -      105.9955  -61.0000   90.0000 98

#__ type_ start__ end____ width___ exp.time_
  7 omega   82.00  177.00   1.0000   24.0000
omega____ theta____ kappa____ phi______ frames
    -      105.9955   45.0000  120.0000 95

#__ type_ start__ end____ width___ exp.time_
  8 omega   34.00  121.00   1.0000   24.0000
omega____ theta____ kappa____ phi______ frames
    -      105.9955 -125.0000  -60.0000 87

#__ type_ start__ end____ width___ exp.time_
  9 omega   82.00  178.00   1.0000   24.0000
omega____ theta____ kappa____ phi______ frames
    -      105.9955   30.0000 -180.0000 96

#__ type_ start__ end____ width___ exp.time_
 10 omega   94.00  178.00   1.0000   24.0000
omega____ theta____ kappa____ phi______ frames
    -      105.9955  125.0000   60.0000 84

#__ type_ start__ end____ width___ exp.time_
 11 omega   34.00  121.00   1.0000   24.0000
omega____ theta____ kappa____ phi______ frames
    -      105.9955 -125.0000  120.0000 87

#__ type_ start__ end____ width___ exp.time_
 12 omega   82.00  177.00   1.0000   24.0000
omega____ theta____ kappa____ phi______ frames
    -      105.9955   45.0000 -120.0000 95

#__ type_ start__ end____ width___ exp.time_
 13 omega   94.00  178.00   1.0000   24.0000
omega____ theta____ kappa____ phi______ frames
    -      105.9955  125.0000  120.0000 84

#__ type_ start__ end____ width___ exp.time_
 14 omega -116.00  -10.00   1.0000    6.0000
omega____ theta____ kappa____ phi______ frames
    -      -41.6909  -77.0000 -180.0000 106

#__ type_ start__ end____ width___ exp.time_
 15 omega -116.00  -10.00   1.0000    6.0000
omega____ theta____ kappa____ phi______ frames
    -      -41.6909  -77.0000  -30.0000 106

#__ type_ start__ end____ width___ exp.time_
 16 omega -112.00  -15.00   1.0000    6.0000
omega____ theta____ kappa____ phi______ frames
    -      -41.6909  -57.0000   90.0000 97
;
_diffrn_measurement_device 'four-circle diffractometer'
_diffrn_measurement_device_type 'SuperNova, Dual, Cu at zero, AtlasS2'
_diffrn_measurement_method '\w scans'
_diffrn_orient_matrix_UB_11 -0.0264139000
_diffrn_orient_matrix_UB_12 -0.0580961000
_diffrn_orient_matrix_UB_13 0.0606255000
_diffrn_orient_matrix_UB_21 -0.0513782000
_diffrn_orient_matrix_UB_22 -0.0265378000
_diffrn_orient_matrix_UB_23 -0.0531995000
_diffrn_orient_matrix_UB_31 0.0901118000
_diffrn_orient_matrix_UB_32 -0.0634320000
_diffrn_orient_matrix_UB_33 -0.0127564000
_diffrn_radiation_monochromator mirror
_diffrn_radiation_probe x-ray
_diffrn_radiation_type CuK\a
_diffrn_radiation_wavelength 1.54184
_diffrn_reflns_av_R_equivalents 0.0425
_diffrn_reflns_av_unetI/netI 0.0474
_diffrn_reflns_Laue_measured_fraction_full 0.986
_diffrn_reflns_Laue_measured_fraction_max 0.948
_diffrn_reflns_limit_h_max 18
_diffrn_reflns_limit_h_min -18
_diffrn_reflns_limit_k_max 20
_diffrn_reflns_limit_k_min -22
_diffrn_reflns_limit_l_max 23
_diffrn_reflns_limit_l_min -22
_diffrn_reflns_number 43018
_diffrn_reflns_point_group_measured_fraction_full 0.986
_diffrn_reflns_point_group_measured_fraction_max 0.948
_diffrn_reflns_theta_full 67.684
_diffrn_reflns_theta_max 73.854
_diffrn_reflns_theta_min 3.070
_diffrn_source 'sealed X-ray tube'
_diffrn_source_type 'SuperNova (Cu) X-ray Source'
_exptl_absorpt_coefficient_mu 1.355
_exptl_absorpt_correction_T_max 0.780
_exptl_absorpt_correction_T_min 0.579
_exptl_absorpt_correction_type gaussian
_exptl_absorpt_process_details
;
CrysAlisPro, Agilent Technologies,
Version 1.171.37.35 (release 13-08-2014 CrysAlis171 .NET)
(compiled Aug 13 2014,18:06:01)
Numerical absorption correction based on gaussian integration over
            a multifaceted crystal model
Empirical absorption correction using spherical harmonics,
 implemented in SCALE3 ABSPACK scaling algorithm.
;
_exptl_crystal_colour 'clear colourless'
_exptl_crystal_colour_lustre clear
_exptl_crystal_colour_primary colourless
_exptl_crystal_density_diffrn 1.506
_exptl_crystal_description block
_exptl_crystal_F_000 2280
_exptl_crystal_size_max 0.2939
_exptl_crystal_size_mid 0.185
_exptl_crystal_size_min 0.1285
_refine_diff_density_max 0.399
_refine_diff_density_min -0.307
_refine_diff_density_rms 0.058
_refine_ls_extinction_method none
_refine_ls_goodness_of_fit_ref 1.036
_refine_ls_hydrogen_treatment constr
_refine_ls_matrix_type full
_refine_ls_number_parameters 1407
_refine_ls_number_reflns 18997
_refine_ls_number_restraints 0
_refine_ls_restrained_S_all 1.036
_refine_ls_R_factor_all 0.0522
_refine_ls_R_factor_gt 0.0415
_refine_ls_shift/su_max 0.001
_refine_ls_shift/su_mean 0.000
_refine_ls_structure_factor_coef Fsqd
_refine_ls_weighting_details 'w=1/[\s^2^(Fo^2^)+(0.0580P)^2^+1.0430P] where P=(Fo^2^+2Fc^2^)/3'
_refine_ls_weighting_scheme calc
_refine_ls_wR_factor_gt 0.1058
_refine_ls_wR_factor_ref 0.1125
_reflns_Friedel_coverage 0.000
_reflns_number_gt 15843
_reflns_number_total 18997
_reflns_threshold_expression 'I > 2\s(I)'
_cod_data_source_file c8cc04083d2.cif
_cod_data_source_block hasj161124a
_cod_depositor_comments 'Adding full bibliography for 7121792--7121797.cif.'
_cod_original_cell_volume 4945.35(18)
_cod_database_code 7121792
_chemical_oxdiff_formula 'C H N Mg B F'
_shelx_space_group_comment
;
The symmetry employed for this shelxl refinement is uniquely defined
by the following loop, which should always be used as a source of
symmetry information in preference to the above space-group names.
They are only intended as comments.
;
_reflns_odcompleteness_completeness 98.70
_reflns_odcompleteness_iscentric 1
_reflns_odcompleteness_theta 66.97
_olex2_refinement_description
;
1. Fixed Uiso
 At 1.2 times of:
  All C(H) groups
 At 1.5 times of:
  All C(H,H,H) groups
2.a Ternary CH refined with riding coordinates:
 C65(H65), C27(H27), C80(H80), C15(H15), C24(H24), C68(H68), C77(H77), C12(H12)
2.b Aromatic/amide H refined with riding coordinates:
 C3(H3), C20(H20), C61(H61), C56(H56), C62(H62), C22(H22), C21(H21), C63(H63),
 C10(H10), C8(H8), C73(H73), C9(H9), C74(H74), C75(H75)
2.c Idealised Me refined as rotating group:
 C58(H58A,H58B,H58C), C54(H54A,H54B,H54C), C17(H17A,H17B,H17C), C5(H5A,H5B,
 H5C), C82(H82A,H82B,H82C), C66(H66A,H66B,H66C), C1(H1A,H1B,H1C), C79(H79A,H79B,
 H79C), C29(H29A,H29B,H29C), C81(H81A,H81B,H81C), C67(H67A,H67B,H67C), C28(H28A,
 H28B,H28C), C25(H25A,H25B,H25C), C70(H70A,H70B,H70C), C69(H69A,H69B,H69C),
 C16(H16A,H16B,H16C), C14(H14A,H14B,H14C), C26(H26A,H26B,H26C), C13(H13A,H13B,
 H13C), C78(H78A,H78B,H78C)
;
_shelx_shelxl_version_number 2014/7
_olex2_date_sample_data_collection 2016-11-24
_olex2_submission_special_instructions 'No special instructions were received'

loop_
_space_group_symop_operation_xyz
'x, y, z'
'-x, -y, -z'

loop_
_atom_site_label
_atom_site_type_symbol
_atom_site_fract_x
_atom_site_fract_y
_atom_site_fract_z
_atom_site_U_iso_or_equiv
_atom_site_adp_type
_atom_site_occupancy
_atom_site_site_symmetry_order
_atom_site_calc_flag
_atom_site_refinement_flags_posn
Mg1 Mg 0.36833(3) 0.77578(3) 0.38924(3) 0.01497(12) Uani 1 1 d .
Mg2 Mg 1.10760(4) 0.22471(4) 1.12657(3) 0.01612(12) Uani 1 1 d .
F6 F 0.46730(6) 0.67368(6) 0.42941(5) 0.0174(2) Uani 1 1 d .
F1 F 0.46306(6) 0.82771(6) 0.41061(5) 0.0179(2) Uani 1 1 d .
F26 F 1.11361(7) 0.15860(6) 1.05102(5) 0.0191(2) Uani 1 1 d .
F20 F 0.74788(7) 0.80383(6) 0.52199(6) 0.0204(2) Uani 1 1 d .
F11 F 0.55555(7) 0.86035(6) 0.52945(6) 0.0209(2) Uani 1 1 d .
F15 F 0.58846(7) 0.59083(6) 0.54124(6) 0.0208(2) Uani 1 1 d .
F17 F 0.92411(7) 0.49483(6) 0.54265(6) 0.0221(2) Uani 1 1 d .
F25 F 1.23844(7) 0.29735(7) 0.84587(6) 0.0231(2) Uani 1 1 d .
F35 F 1.04153(7) 0.15442(6) 0.81542(5) 0.0206(2) Uani 1 1 d .
F30 F 1.22550(7) 0.14973(6) 0.81452(5) 0.0214(2) Uani 1 1 d .
F40 F 0.99985(7) 0.11273(6) 0.95458(6) 0.0221(2) Uani 1 1 d .
F10 F 0.77355(7) 0.66643(7) 0.34804(6) 0.0227(2) Uani 1 1 d .
F31 F 1.06460(7) 0.40876(6) 0.81330(5) 0.0198(2) Uani 1 1 d .
F16 F 0.76379(6) 0.55225(6) 0.47779(6) 0.0197(2) Uani 1 1 d .
F21 F 1.04288(7) 0.31589(6) 1.04911(5) 0.0213(2) Uani 1 1 d .
F5 F 0.78525(6) 0.80684(7) 0.38302(6) 0.0216(2) Uani 1 1 d .
F32 F 1.04002(7) 0.44101(6) 0.67504(6) 0.0232(2) Uani 1 1 d .
F34 F 1.01575(7) 0.18940(7) 0.67559(6) 0.0239(2) Uani 1 1 d .
F36 F 0.93006(7) 0.38801(6) 0.92808(6) 0.0250(2) Uani 1 1 d .
F33 F 1.01654(7) 0.33251(7) 0.60275(6) 0.0248(2) Uani 1 1 d .
F2 F 0.42312(7) 0.96527(6) 0.32650(6) 0.0254(2) Uani 1 1 d .
F4 F 0.74183(7) 0.94568(7) 0.30171(6) 0.0258(2) Uani 1 1 d .
F9 F 0.76896(7) 0.56394(7) 0.26730(6) 0.0247(2) Uani 1 1 d .
F12 F 0.47374(7) 0.85471(7) 0.65434(6) 0.0264(2) Uani 1 1 d .
F14 F 0.50533(8) 0.58793(7) 0.66712(6) 0.0273(2) Uani 1 1 d .
F18 F 1.00765(7) 0.59011(7) 0.59178(6) 0.0245(2) Uani 1 1 d .
F8 F 0.61974(8) 0.50886(7) 0.27032(6) 0.0273(3) Uani 1 1 d .
F3 F 0.56191(8) 1.02776(6) 0.26938(6) 0.0272(3) Uani 1 1 d .
F19 F 0.91603(7) 0.74521(7) 0.58035(6) 0.0257(2) Uani 1 1 d .
F27 F 1.22995(8) 0.01817(7) 1.09254(6) 0.0289(3) Uani 1 1 d .
F24 F 1.31112(7) 0.40125(7) 0.88217(7) 0.0301(3) Uani 1 1 d .
F7 F 0.47081(7) 0.56482(7) 0.35476(7) 0.0282(3) Uani 1 1 d .
F13 F 0.44912(8) 0.71824(8) 0.72689(6) 0.0297(3) Uani 1 1 d .
F29 F 1.33988(8) 0.00988(7) 0.85840(6) 0.0314(3) Uani 1 1 d .
F39 F 0.82312(8) 0.12446(8) 0.98175(6) 0.0304(3) Uani 1 1 d .
F28 F 1.34581(8) -0.06015(7) 0.99652(7) 0.0336(3) Uani 1 1 d .
F22 F 1.10526(9) 0.42819(7) 1.07557(6) 0.0346(3) Uani 1 1 d .
F38 F 0.69644(7) 0.26590(9) 0.98549(7) 0.0352(3) Uani 1 1 d .
F23 F 1.24389(9) 0.47154(7) 0.99501(7) 0.0355(3) Uani 1 1 d .
F37 F 0.75325(7) 0.39686(8) 0.95941(7) 0.0360(3) Uani 1 1 d .
N1 N 0.31482(9) 0.78101(9) 0.29556(8) 0.0165(3) Uani 1 1 d .
N2 N 0.25175(9) 0.83191(9) 0.43338(8) 0.0150(3) Uani 1 1 d .
N4 N 1.21540(9) 0.22277(9) 1.18306(8) 0.0156(3) Uani 1 1 d .
N3 N 1.02831(9) 0.19350(9) 1.20530(8) 0.0149(3) Uani 1 1 d .
C42 C 0.57517(10) 0.72608(10) 0.52627(9) 0.0151(3) Uani 1 1 d .
C36 C 0.55036(10) 0.64417(10) 0.39225(9) 0.0157(3) Uani 1 1 d .
C47 C 0.55892(11) 0.65889(10) 0.56597(9) 0.0171(3) Uani 1 1 d .
C96 C 1.05582(11) 0.35042(10) 0.78228(9) 0.0163(3) Uani 1 1 d .
C49 C 0.79755(11) 0.60452(11) 0.50095(9) 0.0163(3) Uani 1 1 d .
C34 C 0.69449(11) 0.84343(11) 0.37271(9) 0.0173(3) Uani 1 1 d .
C41 C 0.62636(10) 0.66972(10) 0.39906(9) 0.0147(3) Uani 1 1 d .
C44 C 0.50041(11) 0.78993(11) 0.62559(10) 0.0201(4) Uani 1 1 d .
C100 C 1.04378(11) 0.22606(10) 0.78251(9) 0.0163(3) Uani 1 1 d .
C35 C 0.62727(11) 0.80970(10) 0.40453(9) 0.0153(3) Uani 1 1 d .
C97 C 1.04165(11) 0.36980(11) 0.70971(9) 0.0173(3) Uani 1 1 d .
C30 C 0.53849(11) 0.85533(10) 0.38470(9) 0.0160(3) Uani 1 1 d .
C93 C 1.22103(11) 0.12012(11) 0.88363(9) 0.0185(4) Uani 1 1 d .
C87 C 1.20300(11) 0.32842(11) 0.90314(10) 0.0189(4) Uani 1 1 d .
C95 C 1.06132(11) 0.27706(10) 0.82227(9) 0.0157(3) Uani 1 1 d .
C59 C 0.93064(11) 0.21012(11) 1.19093(9) 0.0160(3) Uani 1 1 d .
C6 C 0.36376(11) 0.73075(11) 0.24748(9) 0.0176(4) Uani 1 1 d .
C71 C 1.27813(11) 0.26848(10) 1.15842(9) 0.0168(3) Uani 1 1 d .
C50 C 0.88328(11) 0.57205(11) 0.53435(9) 0.0175(4) Uani 1 1 d .
C88 C 1.13000(11) 0.30657(10) 0.93978(9) 0.0168(3) Uani 1 1 d .
C89 C 1.16923(11) 0.12233(11) 0.99831(9) 0.0181(4) Uani 1 1 d .
C106 C 0.94295(12) 0.18526(11) 0.95540(9) 0.0190(4) Uani 1 1 d .
C94 C 1.15865(11) 0.16146(10) 0.92913(9) 0.0158(3) Uani 1 1 d .
C53 C 0.79164(11) 0.72745(10) 0.52187(9) 0.0165(3) Uani 1 1 d .
C57 C 1.22512(11) 0.18062(10) 1.24902(9) 0.0166(3) Uani 1 1 d .
C40 C 0.69707(11) 0.64232(11) 0.35159(9) 0.0165(3) Uani 1 1 d .
C48 C 0.74822(10) 0.68332(10) 0.49166(9) 0.0153(3) Uani 1 1 d .
C39 C 0.69630(11) 0.58954(11) 0.30864(9) 0.0187(4) Uani 1 1 d .
C31 C 0.51286(12) 0.92761(11) 0.34140(9) 0.0186(4) Uani 1 1 d .
C60 C 0.89473(11) 0.15032(11) 1.18030(9) 0.0168(3) Uani 1 1 d .
C43 C 0.54350(11) 0.79075(11) 0.55990(9) 0.0170(3) Uani 1 1 d .
C33 C 0.67361(12) 0.91611(11) 0.32895(10) 0.0199(4) Uani 1 1 d .
C83 C 1.10622(12) 0.33976(11) 0.99984(9) 0.0193(4) Uani 1 1 d .
C98 C 1.02916(11) 0.31552(11) 0.67289(9) 0.0183(4) Uani 1 1 d .
C2 C 0.23124(11) 0.83113(11) 0.27637(9) 0.0181(4) Uani 1 1 d .
C55 C 1.06411(11) 0.16196(10) 1.26941(9) 0.0167(3) Uani 1 1 d .
C64 C 0.87599(12) 0.28886(11) 1.18092(9) 0.0187(4) Uani 1 1 d .
C19 C 0.25774(11) 0.75251(11) 0.55115(10) 0.0180(4) Uani 1 1 d .
C46 C 0.51619(11) 0.65559(11) 0.63161(10) 0.0199(4) Uani 1 1 d .
C99 C 1.02908(11) 0.24291(11) 0.71019(9) 0.0180(4) Uani 1 1 d .
C102 C 0.90797(12) 0.32052(11) 0.94380(9) 0.0204(4) Uani 1 1 d .
C32 C 0.58233(13) 0.95885(11) 0.31283(9) 0.0204(4) Uani 1 1 d .
C45 C 0.48700(11) 0.72141(12) 0.66237(10) 0.0216(4) Uani 1 1 d .
C51 C 0.92468(11) 0.61959(11) 0.55995(9) 0.0187(4) Uani 1 1 d .
C38 C 0.62035(12) 0.56188(11) 0.30958(10) 0.0195(4) Uani 1 1 d .
C3 C 0.16953(11) 0.87333(11) 0.32216(10) 0.0187(4) Uani 1 1 d .
H3 H 0.1171 0.9102 0.3006 0.022 Uiso 1 1 calc R
C101 C 0.97651(11) 0.24994(11) 0.94097(9) 0.0169(3) Uani 1 1 d .
C4 C 0.17481(11) 0.86836(10) 0.39565(10) 0.0174(3) Uani 1 1 d .
C37 C 0.54563(11) 0.59012(11) 0.35198(10) 0.0190(4) Uani 1 1 d .
C18 C 0.25134(10) 0.82618(11) 0.50901(9) 0.0163(3) Uani 1 1 d .
C11 C 0.44337(11) 0.74491(11) 0.21288(9) 0.0184(4) Uani 1 1 d .
C90 C 1.22802(12) 0.04963(11) 1.02368(10) 0.0203(4) Uani 1 1 d .
C20 C 0.26208(12) 0.74565(12) 0.62453(10) 0.0224(4) Uani 1 1 d .
H20 H 0.2664 0.6976 0.6532 0.027 Uiso 1 1 calc R
C92 C 1.28247(12) 0.04643(12) 0.90546(10) 0.0215(4) Uani 1 1 d .
C7 C 0.33422(12) 0.66678(11) 0.23874(10) 0.0211(4) Uani 1 1 d .
C61 C 0.80173(12) 0.17103(12) 1.15888(9) 0.0211(4) Uani 1 1 d .
H61 H 0.7766 0.1324 1.1510 0.025 Uiso 1 1 calc R
C23 C 0.25131(11) 0.89089(11) 0.53959(10) 0.0184(4) Uani 1 1 d .
C52 C 0.87806(11) 0.69781(11) 0.55400(9) 0.0182(4) Uani 1 1 d .
C65 C 0.95217(11) 0.06484(11) 1.19174(9) 0.0188(4) Uani 1 1 d .
H65 H 1.0123 0.0609 1.2115 0.023 Uiso 1 1 calc R
C56 C 1.15824(12) 0.14967(11) 1.28587(9) 0.0185(4) Uani 1 1 d .
H56 H 1.1788 0.1155 1.3280 0.022 Uiso 1 1 calc R
C27 C 0.24858(11) 0.97029(11) 0.49567(10) 0.0205(4) Uani 1 1 d .
H27 H 0.2382 0.9689 0.4461 0.025 Uiso 1 1 calc R
C105 C 0.85024(12) 0.18967(12) 0.97019(10) 0.0224(4) Uani 1 1 d .
C72 C 1.34220(11) 0.24710(11) 1.10371(10) 0.0192(4) Uani 1 1 d .
C80 C 1.20863(11) 0.35991(11) 1.24896(10) 0.0192(4) Uani 1 1 d .
H80 H 1.1829 0.3169 1.2686 0.023 Uiso 1 1 calc R
C86 C 1.24217(12) 0.38219(11) 0.92104(11) 0.0228(4) Uani 1 1 d .
C15 C 0.47415(11) 0.81436(11) 0.22263(10) 0.0199(4) Uani 1 1 d .
H15 H 0.4631 0.8198 0.2725 0.024 Uiso 1 1 calc R
C62 C 0.74685(12) 0.24796(12) 1.14927(10) 0.0222(4) Uani 1 1 d .
H62 H 0.6854 0.2606 1.1351 0.027 Uiso 1 1 calc R
C76 C 1.27214(11) 0.33604(11) 1.18663(10) 0.0191(4) Uani 1 1 d .
C22 C 0.25553(12) 0.88024(12) 0.61345(10) 0.0228(4) Uani 1 1 d .
H22 H 0.2553 0.9222 0.6348 0.027 Uiso 1 1 calc R
C21 C 0.26007(12) 0.80878(13) 0.65554(10) 0.0239(4) Uani 1 1 d .
H21 H 0.2618 0.8033 0.7046 0.029 Uiso 1 1 calc R
C58 C 1.31366(12) 0.16606(11) 1.29048(10) 0.0210(4) Uani 1 1 d .
H58A H 1.3350 0.1120 1.3122 0.032 Uiso 1 1 calc GR
H58B H 1.3012 0.1980 1.3265 0.032 Uiso 1 1 calc GR
H58C H 1.3606 0.1790 1.2589 0.032 Uiso 1 1 calc GR
C63 C 0.78314(12) 0.30619(11) 1.16067(10) 0.0216(4) Uani 1 1 d .
H63 H 0.7453 0.3576 1.1548 0.026 Uiso 1 1 calc R
C103 C 0.81527(12) 0.32683(13) 0.95951(10) 0.0248(4) Uani 1 1 d .
C24 C 0.25479(12) 0.68376(11) 0.51756(10) 0.0206(4) Uani 1 1 d .
H24 H 0.2844 0.6894 0.4709 0.025 Uiso 1 1 calc R
C54 C 1.00392(12) 0.13833(12) 1.32960(10) 0.0219(4) Uani 1 1 d .
H54A H 0.9406 0.1697 1.3212 0.033 Uiso 1 1 calc GR
H54B H 1.0250 0.1460 1.3732 0.033 Uiso 1 1 calc GR
H54C H 1.0078 0.0842 1.3327 0.033 Uiso 1 1 calc GR
C85 C 1.20925(13) 0.41756(11) 0.97881(11) 0.0248(4) Uani 1 1 d .
C17 C 0.57747(12) 0.80431(12) 0.20830(10) 0.0244(4) Uani 1 1 d .
H17A H 0.6134 0.7554 0.2348 0.037 Uiso 1 1 calc GR
H17B H 0.5941 0.8463 0.2224 0.037 Uiso 1 1 calc GR
H17C H 0.5898 0.8049 0.1586 0.037 Uiso 1 1 calc GR
C91 C 1.28610(12) 0.01017(11) 0.97543(11) 0.0241(4) Uani 1 1 d .
C68 C 0.91477(12) 0.35304(11) 1.19435(10) 0.0208(4) Uani 1 1 d .
H68 H 0.9822 0.3351 1.1877 0.025 Uiso 1 1 calc R
C77 C 1.35254(13) 0.17273(12) 1.07537(10) 0.0234(4) Uani 1 1 d .
H77 H 1.2902 0.1667 1.0742 0.028 Uiso 1 1 calc R
C10 C 0.49185(12) 0.69444(12) 0.16790(10) 0.0245(4) Uani 1 1 d .
H10 H 0.5439 0.7035 0.1438 0.029 Uiso 1 1 calc R
C84 C 1.13956(13) 0.39593(11) 1.01916(10) 0.0236(4) Uani 1 1 d .
C5 C 0.08520(11) 0.90622(12) 0.43176(10) 0.0228(4) Uani 1 1 d .
H5A H 0.0867 0.8816 0.4806 0.034 Uiso 1 1 calc GR
H5B H 0.0336 0.9003 0.4086 0.034 Uiso 1 1 calc GR
H5C H 0.0785 0.9608 0.4289 0.034 Uiso 1 1 calc GR
C8 C 0.38636(13) 0.61732(13) 0.19391(11) 0.0277(4) Uani 1 1 d .
H8 H 0.3686 0.5742 0.1877 0.033 Uiso 1 1 calc R
C73 C 1.39829(12) 0.29448(12) 1.07789(11) 0.0248(4) Uani 1 1 d .
H73 H 1.4410 0.2808 1.0422 0.030 Uiso 1 1 calc R
C82 C 1.12715(13) 0.43366(12) 1.22711(11) 0.0253(4) Uani 1 1 d .
H82A H 1.1502 0.4742 1.2005 0.038 Uiso 1 1 calc GR
H82B H 1.0957 0.4507 1.2688 0.038 Uiso 1 1 calc GR
H82C H 1.0846 0.4222 1.1985 0.038 Uiso 1 1 calc GR
C12 C 0.24885(12) 0.64947(12) 0.27664(10) 0.0221(4) Uani 1 1 d .
H12 H 0.2114 0.6971 0.2930 0.027 Uiso 1 1 calc R
C104 C 0.78615(12) 0.26076(13) 0.97223(10) 0.0257(4) Uani 1 1 d .
C66 C 0.90533(13) 0.01407(12) 1.24459(11) 0.0244(4) Uani 1 1 d .
H66A H 0.8923 0.0348 1.2878 0.037 Uiso 1 1 calc GR
H66B H 0.9460 -0.0384 1.2544 0.037 Uiso 1 1 calc GR
H66C H 0.8483 0.0140 1.2248 0.037 Uiso 1 1 calc GR
C1 C 0.19673(12) 0.84256(12) 0.20130(10) 0.0249(4) Uani 1 1 d .
H1A H 0.2489 0.8305 0.1699 0.037 Uiso 1 1 calc GR
H1B H 0.1602 0.8959 0.1869 0.037 Uiso 1 1 calc GR
H1C H 0.1593 0.8085 0.1996 0.037 Uiso 1 1 calc GR
C79 C 1.39144(13) 0.17310(13) 1.00033(10) 0.0270(4) Uani 1 1 d .
H79A H 1.3565 0.2194 0.9697 0.040 Uiso 1 1 calc GR
H79B H 1.3869 0.1278 0.9836 0.040 Uiso 1 1 calc GR
H79C H 1.4554 0.1722 1.0004 0.040 Uiso 1 1 calc GR
C29 C 0.34119(12) 0.98808(12) 0.50010(11) 0.0256(4) Uani 1 1 d .
H29A H 0.3534 0.9885 0.5485 0.038 Uiso 1 1 calc GR
H29B H 0.3378 1.0382 0.4719 0.038 Uiso 1 1 calc GR
H29C H 0.3903 0.9486 0.4827 0.038 Uiso 1 1 calc GR
C81 C 1.26509(13) 0.37231(12) 1.30738(10) 0.0247(4) Uani 1 1 d .
H81A H 1.3146 0.3254 1.3222 0.037 Uiso 1 1 calc GR
H81B H 1.2254 0.3847 1.3471 0.037 Uiso 1 1 calc GR
H81C H 1.2907 0.4146 1.2895 0.037 Uiso 1 1 calc GR
C9 C 0.46403(14) 0.63142(13) 0.15857(11) 0.0298(5) Uani 1 1 d .
H9 H 0.4974 0.5983 0.1285 0.036 Uiso 1 1 calc R
C67 C 0.97045(13) 0.03401(12) 1.12183(10) 0.0248(4) Uani 1 1 d .
H67A H 0.9123 0.0389 1.1006 0.037 Uiso 1 1 calc GR
H67B H 1.0065 -0.0200 1.1307 0.037 Uiso 1 1 calc GR
H67C H 1.0040 0.0637 1.0902 0.037 Uiso 1 1 calc GR
C74 C 1.39166(14) 0.36139(13) 1.10431(12) 0.0300(4) Uani 1 1 d .
H74 H 1.4292 0.3928 1.0860 0.036 Uiso 1 1 calc R
C28 C 0.16865(13) 1.03598(12) 0.51910(12) 0.0279(4) Uani 1 1 d .
H28A H 0.1113 1.0233 0.5185 0.042 Uiso 1 1 calc GR
H28B H 0.1645 1.0842 0.4872 0.042 Uiso 1 1 calc GR
H28C H 0.1803 1.0414 0.5662 0.042 Uiso 1 1 calc GR
C75 C 1.32901(13) 0.38174(13) 1.15806(11) 0.0275(4) Uani 1 1 d .
H75 H 1.3249 0.4270 1.1754 0.033 Uiso 1 1 calc R
C25 C 0.15418(14) 0.68653(14) 0.50549(13) 0.0338(5) Uani 1 1 d .
H25A H 0.1218 0.6848 0.5500 0.051 Uiso 1 1 calc GR
H25B H 0.1537 0.6425 0.4848 0.051 Uiso 1 1 calc GR
H25C H 0.1241 0.7340 0.4741 0.051 Uiso 1 1 calc GR
C70 C 0.87793(14) 0.42976(12) 1.14297(12) 0.0289(4) Uani 1 1 d .
H70A H 0.8842 0.4199 1.0953 0.043 Uiso 1 1 calc GR
H70B H 0.9128 0.4647 1.1483 0.043 Uiso 1 1 calc GR
H70C H 0.8136 0.4530 1.1530 0.043 Uiso 1 1 calc GR
C69 C 0.89706(16) 0.36667(14) 1.27076(11) 0.0323(5) Uani 1 1 d .
H69A H 0.8314 0.3828 1.2795 0.049 Uiso 1 1 calc GR
H69B H 0.9232 0.4067 1.2781 0.049 Uiso 1 1 calc GR
H69C H 0.9255 0.3191 1.3027 0.049 Uiso 1 1 calc GR
C16 C 0.41665(14) 0.89088(13) 0.17819(12) 0.0313(5) Uani 1 1 d .
H16A H 0.4215 0.8863 0.1290 0.047 Uiso 1 1 calc GR
H16B H 0.4396 0.9329 0.1850 0.047 Uiso 1 1 calc GR
H16C H 0.3528 0.9014 0.1927 0.047 Uiso 1 1 calc GR
C14 C 0.27338(13) 0.58420(14) 0.34148(12) 0.0318(5) Uani 1 1 d .
H14A H 0.3139 0.5377 0.3274 0.048 Uiso 1 1 calc GR
H14B H 0.2176 0.5739 0.3616 0.048 Uiso 1 1 calc GR
H14C H 0.3040 0.6000 0.3760 0.048 Uiso 1 1 calc GR
C26 C 0.30743(15) 0.60418(13) 0.55933(13) 0.0333(5) Uani 1 1 d .
H26A H 0.3696 0.6038 0.5683 0.050 Uiso 1 1 calc GR
H26B H 0.3095 0.5642 0.5324 0.050 Uiso 1 1 calc GR
H26C H 0.2763 0.5944 0.6036 0.050 Uiso 1 1 calc GR
C13 C 0.18921(14) 0.62919(16) 0.22575(13) 0.0371(6) Uani 1 1 d .
H13A H 0.1711 0.6715 0.1864 0.056 Uiso 1 1 calc GR
H13B H 0.1347 0.6207 0.2501 0.056 Uiso 1 1 calc GR
H13C H 0.2243 0.5826 0.2088 0.056 Uiso 1 1 calc GR
B1 B 0.64359(12) 0.72265(11) 0.45549(10) 0.0139(4) Uani 1 1 d .
B2 B 1.08128(12) 0.24886(12) 0.90833(10) 0.0152(4) Uani 1 1 d .
C78 C 1.4110(2) 0.10107(14) 1.12418(13) 0.0494(7) Uani 1 1 d .
H78A H 1.4712 0.1070 1.1302 0.074 Uiso 1 1 calc GR
H78B H 1.4180 0.0554 1.1037 0.074 Uiso 1 1 calc GR
H78C H 1.3809 0.0955 1.1695 0.074 Uiso 1 1 calc GR

loop_
_atom_site_aniso_label
_atom_site_aniso_U_11
_atom_site_aniso_U_22
_atom_site_aniso_U_33
_atom_site_aniso_U_23
_atom_site_aniso_U_13
_atom_site_aniso_U_12
Mg1 0.0100(2) 0.0132(3) 0.0181(3) -0.0023(2) -0.00063(19) 0.0020(2)
Mg2 0.0158(2) 0.0145(3) 0.0158(3) -0.0004(2) -0.0006(2) -0.0023(2)
F6 0.0102(4) 0.0129(5) 0.0256(5) -0.0009(4) -0.0009(4) 0.0003(4)
F1 0.0114(4) 0.0146(5) 0.0245(5) -0.0005(4) -0.0009(4) -0.0006(4)
F26 0.0224(5) 0.0153(5) 0.0164(5) -0.0033(4) 0.0002(4) -0.0004(4)
F20 0.0185(4) 0.0108(5) 0.0299(6) -0.0055(4) -0.0033(4) 0.0004(4)
F11 0.0222(5) 0.0114(5) 0.0276(6) -0.0044(4) 0.0020(4) -0.0024(4)
F15 0.0251(5) 0.0106(5) 0.0236(5) -0.0015(4) 0.0018(4) -0.0020(4)
F17 0.0170(4) 0.0111(5) 0.0313(6) 0.0007(4) -0.0046(4) 0.0046(4)
F25 0.0185(4) 0.0192(6) 0.0302(6) -0.0067(4) 0.0041(4) -0.0026(4)
F35 0.0280(5) 0.0136(5) 0.0195(5) 0.0005(4) -0.0019(4) -0.0068(4)
F30 0.0221(5) 0.0196(6) 0.0174(5) -0.0025(4) 0.0025(4) 0.0005(4)
F40 0.0253(5) 0.0140(5) 0.0256(5) -0.0029(4) 0.0015(4) -0.0040(4)
F10 0.0169(4) 0.0255(6) 0.0278(6) -0.0086(5) 0.0061(4) -0.0082(4)
F31 0.0235(5) 0.0102(5) 0.0230(5) -0.0024(4) -0.0025(4) -0.0008(4)
F16 0.0183(4) 0.0098(5) 0.0298(6) -0.0033(4) -0.0053(4) -0.0013(4)
F21 0.0277(5) 0.0146(5) 0.0173(5) -0.0007(4) -0.0018(4) -0.0004(4)
F5 0.0131(4) 0.0209(6) 0.0285(6) -0.0021(4) 0.0026(4) -0.0035(4)
F32 0.0279(5) 0.0126(5) 0.0234(5) 0.0047(4) -0.0024(4) -0.0018(4)
F34 0.0311(5) 0.0217(6) 0.0208(5) -0.0053(4) -0.0031(4) -0.0091(5)
F36 0.0225(5) 0.0141(6) 0.0348(6) -0.0043(4) -0.0016(4) 0.0003(4)
F33 0.0312(5) 0.0245(6) 0.0148(5) 0.0010(4) -0.0035(4) -0.0040(5)
F2 0.0209(5) 0.0152(6) 0.0306(6) 0.0011(4) -0.0050(4) 0.0070(4)
F4 0.0306(5) 0.0228(6) 0.0270(6) -0.0016(5) 0.0067(4) -0.0154(5)
F9 0.0240(5) 0.0236(6) 0.0242(6) -0.0095(5) 0.0062(4) -0.0016(4)
F12 0.0250(5) 0.0235(6) 0.0296(6) -0.0138(5) 0.0035(4) -0.0004(4)
F14 0.0319(5) 0.0217(6) 0.0254(6) 0.0032(4) 0.0054(4) -0.0092(5)
F18 0.0147(4) 0.0233(6) 0.0304(6) 0.0020(5) -0.0088(4) -0.0006(4)
F8 0.0301(5) 0.0185(6) 0.0346(6) -0.0130(5) -0.0039(4) -0.0031(5)
F3 0.0408(6) 0.0099(5) 0.0254(6) 0.0029(4) 0.0009(5) -0.0031(5)
F19 0.0230(5) 0.0221(6) 0.0341(6) -0.0067(5) -0.0087(4) -0.0073(4)
F27 0.0361(6) 0.0209(6) 0.0200(6) 0.0045(4) -0.0047(4) 0.0023(5)
F24 0.0205(5) 0.0226(6) 0.0473(7) -0.0023(5) -0.0012(5) -0.0084(4)
F7 0.0191(5) 0.0226(6) 0.0464(7) -0.0116(5) -0.0034(4) -0.0075(4)
F13 0.0273(5) 0.0367(7) 0.0215(6) -0.0051(5) 0.0075(4) -0.0051(5)
F29 0.0296(5) 0.0236(6) 0.0310(6) -0.0093(5) 0.0040(5) 0.0095(5)
F39 0.0302(5) 0.0326(7) 0.0318(6) -0.0003(5) -0.0010(5) -0.0176(5)
F28 0.0347(6) 0.0155(6) 0.0371(7) -0.0006(5) -0.0064(5) 0.0116(5)
F22 0.0575(7) 0.0242(7) 0.0241(6) -0.0095(5) -0.0033(5) -0.0110(6)
F38 0.0172(5) 0.0519(9) 0.0361(7) -0.0088(6) 0.0035(4) -0.0097(5)
F23 0.0508(7) 0.0212(6) 0.0401(7) -0.0024(5) -0.0156(6) -0.0181(6)
F37 0.0194(5) 0.0309(7) 0.0523(8) -0.0169(6) 0.0001(5) 0.0062(5)
N1 0.0141(6) 0.0144(8) 0.0171(7) -0.0017(6) 0.0002(5) 0.0008(6)
N2 0.0134(6) 0.0102(7) 0.0189(7) -0.0013(5) 0.0007(5) -0.0006(5)
N4 0.0143(6) 0.0118(7) 0.0181(7) -0.0011(6) -0.0004(5) -0.0007(5)
N3 0.0140(6) 0.0106(7) 0.0183(7) -0.0012(5) 0.0004(5) -0.0015(5)
C42 0.0102(6) 0.0133(9) 0.0193(8) -0.0016(6) -0.0013(6) -0.0001(6)
C36 0.0109(7) 0.0101(8) 0.0211(8) -0.0001(6) -0.0005(6) 0.0029(6)
C47 0.0155(7) 0.0122(9) 0.0214(9) -0.0024(7) -0.0021(6) -0.0007(6)
C96 0.0131(7) 0.0123(9) 0.0206(9) -0.0034(7) 0.0001(6) 0.0009(6)
C49 0.0143(7) 0.0133(9) 0.0201(8) -0.0023(7) -0.0002(6) -0.0029(6)
C34 0.0155(7) 0.0154(9) 0.0196(8) -0.0030(7) 0.0001(6) -0.0022(7)
C41 0.0124(7) 0.0100(8) 0.0182(8) 0.0013(6) -0.0023(6) 0.0002(6)
C44 0.0143(7) 0.0196(10) 0.0241(9) -0.0090(7) 0.0002(6) 0.0015(7)
C100 0.0165(7) 0.0119(9) 0.0178(8) 0.0008(6) 0.0006(6) -0.0025(6)
C35 0.0163(7) 0.0109(8) 0.0174(8) -0.0025(6) -0.0003(6) -0.0020(6)
C97 0.0144(7) 0.0127(9) 0.0200(9) 0.0019(7) 0.0005(6) 0.0003(6)
C30 0.0159(7) 0.0115(9) 0.0198(8) -0.0022(7) 0.0021(6) -0.0039(6)
C93 0.0191(7) 0.0156(9) 0.0191(9) -0.0027(7) -0.0008(6) -0.0029(7)
C87 0.0159(7) 0.0128(9) 0.0237(9) -0.0023(7) -0.0040(6) 0.0022(6)
C95 0.0132(7) 0.0132(9) 0.0172(8) -0.0015(6) 0.0002(6) 0.0007(6)
C59 0.0148(7) 0.0157(9) 0.0144(8) -0.0016(6) 0.0015(6) -0.0008(6)
C6 0.0157(7) 0.0159(9) 0.0162(8) -0.0015(7) -0.0014(6) 0.0022(7)
C71 0.0143(7) 0.0114(8) 0.0212(9) 0.0007(6) -0.0017(6) -0.0005(6)
C50 0.0151(7) 0.0111(9) 0.0209(9) 0.0009(7) 0.0011(6) 0.0019(6)
C88 0.0170(7) 0.0092(8) 0.0195(8) 0.0008(6) -0.0052(6) 0.0024(6)
C89 0.0192(7) 0.0141(9) 0.0193(9) -0.0052(7) 0.0005(6) -0.0009(7)
C106 0.0205(8) 0.0175(9) 0.0168(8) -0.0028(7) -0.0005(6) -0.0021(7)
C94 0.0165(7) 0.0112(9) 0.0183(8) -0.0024(6) -0.0008(6) -0.0021(6)
C53 0.0147(7) 0.0107(9) 0.0214(9) -0.0019(7) 0.0010(6) -0.0006(6)
C57 0.0167(7) 0.0099(8) 0.0191(8) -0.0028(6) -0.0018(6) 0.0029(6)
C40 0.0141(7) 0.0137(9) 0.0198(8) -0.0005(7) 0.0002(6) -0.0026(6)
C48 0.0118(7) 0.0136(9) 0.0179(8) -0.0015(6) 0.0014(6) -0.0008(6)
C39 0.0176(7) 0.0153(9) 0.0190(8) -0.0017(7) -0.0001(6) 0.0008(7)
C31 0.0189(8) 0.0120(9) 0.0199(9) -0.0020(7) -0.0025(6) 0.0028(7)
C60 0.0185(7) 0.0157(9) 0.0151(8) -0.0011(6) 0.0027(6) -0.0049(7)
C43 0.0145(7) 0.0133(9) 0.0218(9) -0.0011(7) -0.0011(6) -0.0027(6)
C33 0.0257(8) 0.0166(9) 0.0199(9) -0.0047(7) 0.0051(7) -0.0103(7)
C83 0.0229(8) 0.0121(9) 0.0186(8) 0.0023(7) -0.0044(6) -0.0007(7)
C98 0.0160(7) 0.0202(10) 0.0144(8) -0.0002(7) -0.0011(6) -0.0002(7)
C2 0.0154(7) 0.0148(9) 0.0208(9) 0.0002(7) -0.0029(6) -0.0009(7)
C55 0.0198(8) 0.0080(8) 0.0194(8) -0.0014(6) 0.0002(6) -0.0003(6)
C64 0.0199(8) 0.0163(9) 0.0170(8) 0.0001(7) 0.0005(6) -0.0026(7)
C19 0.0121(7) 0.0169(9) 0.0226(9) -0.0017(7) 0.0020(6) -0.0021(6)
C46 0.0177(7) 0.0180(9) 0.0219(9) 0.0007(7) 0.0001(6) -0.0044(7)
C99 0.0158(7) 0.0169(9) 0.0193(9) -0.0038(7) -0.0006(6) -0.0015(7)
C102 0.0200(8) 0.0190(10) 0.0194(9) -0.0025(7) -0.0017(6) -0.0020(7)
C32 0.0313(9) 0.0085(9) 0.0183(9) -0.0005(7) -0.0014(7) -0.0020(7)
C45 0.0153(7) 0.0280(11) 0.0186(9) -0.0040(7) 0.0017(6) -0.0022(7)
C51 0.0122(7) 0.0202(10) 0.0201(9) 0.0004(7) -0.0018(6) -0.0012(7)
C38 0.0232(8) 0.0101(9) 0.0224(9) -0.0037(7) -0.0051(7) 0.0006(7)
C3 0.0117(7) 0.0147(9) 0.0237(9) 0.0004(7) -0.0038(6) 0.0036(6)
C101 0.0188(7) 0.0156(9) 0.0141(8) -0.0016(6) -0.0010(6) -0.0021(7)
C4 0.0124(7) 0.0102(8) 0.0272(9) -0.0024(7) 0.0014(6) -0.0006(6)
C37 0.0140(7) 0.0126(9) 0.0280(9) -0.0009(7) -0.0055(6) -0.0012(6)
C18 0.0088(6) 0.0165(9) 0.0206(9) -0.0033(7) 0.0029(6) 0.0004(6)
C11 0.0180(7) 0.0147(9) 0.0185(8) -0.0003(7) -0.0008(6) -0.0002(7)
C90 0.0243(8) 0.0140(9) 0.0188(9) 0.0016(7) -0.0038(7) -0.0022(7)
C20 0.0180(7) 0.0227(10) 0.0225(9) 0.0020(7) 0.0022(6) -0.0040(7)
C92 0.0198(8) 0.0164(10) 0.0244(9) -0.0062(7) 0.0013(7) 0.0017(7)
C7 0.0181(7) 0.0198(10) 0.0222(9) -0.0036(7) -0.0006(6) -0.0008(7)
C61 0.0197(8) 0.0244(10) 0.0192(9) -0.0035(7) 0.0007(6) -0.0069(7)
C23 0.0113(7) 0.0174(9) 0.0242(9) -0.0050(7) 0.0026(6) -0.0005(6)
C52 0.0169(7) 0.0182(10) 0.0202(9) -0.0032(7) -0.0015(6) -0.0061(7)
C65 0.0192(7) 0.0137(9) 0.0219(9) -0.0014(7) 0.0006(6) -0.0034(7)
C56 0.0210(8) 0.0140(9) 0.0167(8) 0.0028(6) -0.0036(6) -0.0018(7)
C27 0.0172(8) 0.0140(9) 0.0287(10) -0.0068(7) 0.0017(6) -0.0009(7)
C105 0.0236(8) 0.0274(11) 0.0177(9) -0.0012(7) -0.0009(6) -0.0112(8)
C72 0.0170(7) 0.0148(9) 0.0215(9) -0.0013(7) 0.0001(6) 0.0008(7)
C80 0.0193(7) 0.0151(9) 0.0223(9) -0.0037(7) 0.0004(6) -0.0034(7)
C86 0.0177(7) 0.0136(9) 0.0327(10) 0.0029(7) -0.0066(7) -0.0012(7)
C15 0.0197(8) 0.0181(10) 0.0183(9) -0.0013(7) 0.0020(6) -0.0016(7)
C62 0.0164(7) 0.0257(11) 0.0203(9) -0.0018(7) -0.0022(6) -0.0006(7)
C76 0.0169(7) 0.0150(9) 0.0226(9) -0.0020(7) 0.0013(6) -0.0014(7)
C22 0.0174(7) 0.0241(10) 0.0257(10) -0.0110(8) 0.0033(6) -0.0011(7)
C21 0.0193(8) 0.0307(11) 0.0195(9) -0.0056(8) 0.0042(6) -0.0038(8)
C58 0.0186(8) 0.0172(9) 0.0229(9) 0.0011(7) -0.0038(7) -0.0008(7)
C63 0.0195(8) 0.0165(9) 0.0231(9) -0.0006(7) -0.0021(6) 0.0022(7)
C103 0.0171(8) 0.0259(11) 0.0274(10) -0.0088(8) -0.0004(7) 0.0025(7)
C24 0.0197(8) 0.0174(10) 0.0236(9) -0.0009(7) 0.0014(6) -0.0057(7)
C54 0.0231(8) 0.0225(10) 0.0190(9) 0.0005(7) -0.0002(6) -0.0073(7)
C85 0.0333(9) 0.0107(9) 0.0300(10) 0.0011(7) -0.0147(8) -0.0058(7)
C17 0.0215(8) 0.0265(11) 0.0225(9) -0.0027(8) 0.0041(7) -0.0047(8)
C91 0.0227(8) 0.0130(9) 0.0295(10) -0.0006(7) -0.0047(7) 0.0044(7)
C68 0.0205(8) 0.0132(9) 0.0253(9) -0.0020(7) -0.0005(7) -0.0005(7)
C77 0.0236(8) 0.0197(10) 0.0265(10) -0.0063(8) 0.0058(7) -0.0052(7)
C10 0.0218(8) 0.0235(10) 0.0254(10) -0.0043(8) 0.0077(7) -0.0038(8)
C84 0.0348(9) 0.0120(9) 0.0224(9) -0.0020(7) -0.0082(7) -0.0036(8)
C5 0.0119(7) 0.0233(10) 0.0287(10) -0.0073(8) 0.0009(6) 0.0032(7)
C8 0.0260(9) 0.0233(11) 0.0356(11) -0.0124(8) 0.0058(8) -0.0065(8)
C73 0.0225(8) 0.0217(10) 0.0279(10) -0.0044(8) 0.0085(7) -0.0042(8)
C82 0.0241(8) 0.0209(10) 0.0263(10) -0.0067(8) 0.0009(7) 0.0018(8)
C12 0.0165(7) 0.0209(10) 0.0294(10) -0.0097(8) 0.0003(7) -0.0031(7)
C104 0.0166(8) 0.0385(12) 0.0211(9) -0.0068(8) 0.0015(6) -0.0063(8)
C66 0.0275(9) 0.0166(10) 0.0272(10) -0.0005(7) 0.0029(7) -0.0063(8)
C1 0.0196(8) 0.0272(11) 0.0216(9) -0.0022(8) -0.0056(7) 0.0023(7)
C79 0.0274(9) 0.0232(11) 0.0242(10) -0.0054(8) 0.0003(7) 0.0025(8)
C29 0.0207(8) 0.0177(10) 0.0384(11) -0.0072(8) 0.0021(7) -0.0047(7)
C81 0.0240(8) 0.0250(11) 0.0248(10) -0.0061(8) -0.0005(7) -0.0055(8)
C9 0.0292(9) 0.0270(11) 0.0335(11) -0.0153(9) 0.0116(8) -0.0046(8)
C67 0.0302(9) 0.0158(10) 0.0258(10) -0.0050(7) 0.0017(7) -0.0026(8)
C74 0.0304(9) 0.0244(11) 0.0379(12) -0.0061(9) 0.0121(8) -0.0138(8)
C28 0.0217(8) 0.0167(10) 0.0424(12) -0.0092(8) 0.0005(8) 0.0011(8)
C75 0.0290(9) 0.0203(10) 0.0349(11) -0.0085(8) 0.0086(8) -0.0091(8)
C25 0.0242(9) 0.0283(12) 0.0509(14) -0.0078(10) -0.0033(9) -0.0096(8)
C70 0.0318(9) 0.0132(10) 0.0374(11) 0.0008(8) -0.0035(8) -0.0026(8)
C69 0.0443(11) 0.0273(12) 0.0294(11) -0.0087(9) 0.0020(9) -0.0146(9)
C16 0.0299(9) 0.0186(11) 0.0397(12) 0.0022(9) -0.0011(8) -0.0027(8)
C14 0.0213(8) 0.0342(13) 0.0387(12) -0.0011(9) 0.0023(8) -0.0098(8)
C26 0.0406(11) 0.0163(11) 0.0400(12) 0.0000(9) -0.0100(9) -0.0049(9)
C13 0.0205(9) 0.0563(16) 0.0405(13) -0.0236(11) 0.0004(8) -0.0110(9)
B1 0.0118(7) 0.0076(9) 0.0204(9) -0.0020(7) 0.0002(6) -0.0001(7)
B2 0.0176(8) 0.0096(9) 0.0166(9) -0.0015(7) 0.0004(6) -0.0017(7)
C78 0.0852(19) 0.0170(12) 0.0295(12) -0.0013(9) 0.0042(12) 0.0074(12)

loop_
_atom_type_symbol
_atom_type_description
_atom_type_scat_dispersion_real
_atom_type_scat_dispersion_imag
_atom_type_scat_source
C C 0.0181 0.0091 'International Tables Vol C Tables 4.2.6.8 and 6.1.1.4'
H H 0.0000 0.0000 'International Tables Vol C Tables 4.2.6.8 and 6.1.1.4'
B B 0.0090 0.0039 'International Tables Vol C Tables 4.2.6.8 and 6.1.1.4'
F F 0.0727 0.0534 'International Tables Vol C Tables 4.2.6.8 and 6.1.1.4'
Mg Mg 0.1719 0.1771 'International Tables Vol C Tables 4.2.6.8 and 6.1.1.4'
N N 0.0311 0.0180 'International Tables Vol C Tables 4.2.6.8 and 6.1.1.4'

loop_
_exptl_crystal_face_index_h
_exptl_crystal_face_index_k
_exptl_crystal_face_index_l
_exptl_crystal_face_perp_dist
_exptl_oxdiff_crystal_face_indexfrac_h
_exptl_oxdiff_crystal_face_indexfrac_k
_exptl_oxdiff_crystal_face_indexfrac_l
_exptl_oxdiff_crystal_face_x
_exptl_oxdiff_crystal_face_y
_exptl_oxdiff_crystal_face_z
0 -10 -7 0.1154 -0.0016 -9.9908 -7.0105 0.1555 0.6382 0.7230
-9 -2 -3 0.0560 -8.9997 -1.9991 -3.0033 0.1718 0.6752 -0.6459
-9 1 -1 0.0513 -8.9993 0.9983 -1.0002 0.1191 0.4891 -0.8615
2 10 8 0.1302 2.0018 9.9901 8.0107 -0.1476 -0.7941 -0.5555
7 8 7 0.1031 7.0009 7.9931 7.0093 -0.2243 -0.9447 0.0344
9 4 4 0.0786 8.9997 3.9978 4.0054 -0.2271 -0.7816 0.5063
8 -3 -1 0.0815 7.9988 -2.9960 -1.0020 -0.0980 -0.2781 0.9236
-3 6 10 0.1056 -2.9947 5.9846 10.0054 0.3380 -0.5372 -0.7771
-6 6 3 0.0966 -5.9987 5.9941 3.0055 -0.0076 -0.0108 -0.9591
-6 2 -9 0.0803 -6.0054 2.0117 -8.9980 -0.5038 0.7338 -0.5540
-1 -3 -12 0.0823 -1.0067 -2.9826 -12.0025 -0.5278 0.7694 0.2516
5 -6 -8 0.0930 4.9957 -5.9869 -8.0052 -0.2695 0.3281 0.9320
3 2 12 0.0948 3.0067 1.9832 12.0017 0.5330 -0.8456 -0.0080
6 -3 8 0.0972 6.0050 -3.0103 7.9970 0.5011 -0.6541 0.6301
3 1 12 0.0978 3.0070 0.9831 12.0006 0.5910 -0.8190 0.0555
-5 0 10 0.0726 -4.9926 -0.0170 9.9985 0.7390 -0.2750 -0.5764
1 5 -10 0.0998 0.9918 5.0162 -9.9936 -0.9235 0.3476 -0.1013
6 -1 -10 0.0846 5.9927 -0.9828 -9.9995 -0.7074 0.2502 0.7299
2 -7 7 0.1352 2.0063 -7.0109 6.9921 0.7782 -0.2890 0.5363
5 -7 1 0.1177 5.0018 -7.0007 0.9930 0.3348 -0.1240 0.8821
-9 0 4 0.0557 -8.9957 -0.0094 3.9984 0.4806 0.2497 -0.8610
8 8 -3 0.0881 7.9942 8.0086 -2.9898 -0.8577 -0.4642 0.2505
9 2 -4 0.0722 8.9951 2.0097 -3.9962 -0.5966 -0.3029 0.7341
-9 -5 4 0.0975 -8.9942 -5.0101 3.9929 0.7707 0.3826 -0.5436
-1 -11 0 0.1443 -0.9965 -11.0019 -0.0122 0.6648 0.3438 0.6082
7 11 3 0.1064 6.9974 10.9996 3.0129 -0.6412 -0.8117 -0.1056
10 6 1 0.0790 9.9970 6.0030 1.0080 -0.5517 -0.7266 0.5072
10 1 -1 0.0701 9.9972 1.0053 -0.9974 -0.3829 -0.4873 0.8498
-5 -11 -5 0.1301 -4.9990 -10.9958 -5.0124 0.4670 0.8153 0.3110
-7 -3 -9 0.0704 -7.0037 -2.9894 -9.0036 -0.1872 0.9182 -0.3266
-4 -7 -11 0.0922 -4.0043 -6.9858 -11.0074 -0.1557 0.9767 0.2227
8 -1 5 0.0821 8.0021 -1.0048 4.9997 0.1501 -0.6505 0.7210
8 2 8 0.0862 8.0031 1.9911 8.0028 0.1581 -0.8898 0.4928

loop_
_geom_angle_atom_site_label_1
_geom_angle_atom_site_label_2
_geom_angle_atom_site_label_3
_geom_angle
F1 Mg1 F6 84.36(4)
N1 Mg1 F6 116.65(6)
N1 Mg1 F1 127.60(6)
N2 Mg1 F6 129.52(6)
N2 Mg1 F1 104.40(6)
N2 Mg1 N1 97.13(6)
F26 Mg2 F21 84.19(5)
N4 Mg2 F26 125.09(6)
N4 Mg2 F21 124.22(6)
N3 Mg2 F26 108.58(6)
N3 Mg2 F21 116.51(5)
N3 Mg2 N4 98.80(6)
C36 F6 Mg1 122.17(9)
C30 F1 Mg1 146.05(10)
C89 F26 Mg2 145.17(10)
C83 F21 Mg2 112.43(9)
C6 N1 Mg1 121.05(10)
C2 N1 Mg1 120.32(12)
C2 N1 C6 118.63(14)
C4 N2 Mg1 121.70(12)
C4 N2 C18 120.94(14)
C18 N2 Mg1 117.16(10)
C71 N4 Mg2 123.15(11)
C57 N4 Mg2 117.32(12)
C57 N4 C71 119.37(14)
C59 N3 Mg2 117.46(11)
C55 N3 Mg2 120.30(12)
C55 N3 C59 122.16(15)
C47 C42 B1 121.79(15)
C43 C42 C47 112.80(16)
C43 C42 B1 124.30(16)
C41 C36 F6 119.74(16)
C37 C36 F6 113.89(15)
C37 C36 C41 126.36(16)
F15 C47 C42 119.63(15)
F15 C47 C46 115.92(16)
C46 C47 C42 124.41(17)
F31 C96 C97 114.96(16)
F31 C96 C95 120.82(15)
C97 C96 C95 124.22(17)
F16 C49 C50 114.24(15)
F16 C49 C48 121.33(14)
C48 C49 C50 124.43(17)
F5 C34 C35 121.24(16)
F5 C34 C33 115.29(16)
C33 C34 C35 123.46(15)
C36 C41 C40 111.41(16)
C36 C41 B1 129.17(15)
C40 C41 B1 119.37(15)
F12 C44 C43 120.41(18)
F12 C44 C45 119.83(16)
C45 C44 C43 119.74(17)
F35 C100 C95 119.19(15)
F35 C100 C99 116.10(16)
C99 C100 C95 124.70(17)
C34 C35 B1 127.83(14)
C30 C35 C34 112.01(16)
C30 C35 B1 119.98(15)
F32 C97 C96 120.37(17)
F32 C97 C98 119.69(16)
C98 C97 C96 119.94(17)
C35 C30 F1 118.73(15)
C31 C30 F1 113.78(14)
C31 C30 C35 127.49(17)
F30 C93 C94 121.43(15)
F30 C93 C92 115.12(15)
C92 C93 C94 123.45(17)
F25 C87 C88 119.43(17)
F25 C87 C86 116.30(17)
C86 C87 C88 124.26(17)
C96 C95 C100 112.91(15)
C96 C95 B2 126.95(16)
C100 C95 B2 120.09(16)
C60 C59 N3 120.31(15)
C60 C59 C64 121.78(15)
C64 C59 N3 117.59(16)
C11 C6 N1 118.65(17)
C7 C6 N1 119.76(16)
C7 C6 C11 121.51(16)
C72 C71 N4 119.50(17)
C76 C71 N4 119.87(15)
C76 C71 C72 120.57(17)
F17 C50 C49 119.95(17)
F17 C50 C51 120.56(15)
C51 C50 C49 119.47(16)
C87 C88 B2 119.86(16)
C83 C88 C87 111.91(17)
C83 C88 B2 128.21(16)
C94 C89 F26 118.37(15)
C90 C89 F26 113.81(16)
C90 C89 C94 127.81(17)
F40 C106 C101 121.01(15)
F40 C106 C105 115.08(17)
C105 C106 C101 123.90(17)
C93 C94 B2 127.31(16)
C89 C94 C93 111.86(15)
C89 C94 B2 120.80(15)
F20 C53 C48 119.59(14)
F20 C53 C52 116.25(16)
C52 C53 C48 124.14(16)
N4 C57 C56 125.41(15)
N4 C57 C58 119.83(16)
C56 C57 C58 114.72(15)
F10 C40 C41 118.85(16)
F10 C40 C39 116.22(15)
C39 C40 C41 124.90(17)
C49 C48 C53 113.19(14)
C49 C48 B1 125.24(16)
C53 C48 B1 121.34(15)
F9 C39 C40 120.67(16)
F9 C39 C38 119.74(17)
C38 C39 C40 119.58(16)
F2 C31 C30 120.87(16)
F2 C31 C32 121.30(16)
C32 C31 C30 117.81(15)
C59 C60 C61 117.98(16)
C59 C60 C65 122.61(15)
C61 C60 C65 119.41(17)
F11 C43 C42 120.56(16)
F11 C43 C44 114.82(16)
C44 C43 C42 124.60(18)
F4 C33 C34 120.12(16)
F4 C33 C32 119.11(17)
C32 C33 C34 120.76(17)
C88 C83 F21 120.09(17)
C84 C83 F21 113.40(16)
C84 C83 C88 126.50(18)
F33 C98 C97 121.04(17)
F33 C98 C99 120.40(17)
C97 C98 C99 118.56(16)
N1 C2 C3 124.41(16)
N1 C2 C1 119.86(16)
C3 C2 C1 115.69(14)
N3 C55 C56 123.23(17)
N3 C55 C54 120.49(15)
C56 C55 C54 116.27(15)
C59 C64 C68 121.43(15)
C63 C64 C59 117.92(18)
C63 C64 C68 120.61(16)
C18 C19 C24 120.83(16)
C20 C19 C18 118.03(18)
C20 C19 C24 121.06(17)
F14 C46 C47 120.60(17)
F14 C46 C45 119.29(17)
C45 C46 C47 120.08(18)
F34 C99 C100 120.87(17)
F34 C99 C98 119.64(15)
C100 C99 C98 119.49(17)
F36 C102 C101 119.62(16)
F36 C102 C103 116.16(16)
C103 C102 C101 124.18(19)
F3 C32 C31 120.53(16)
F3 C32 C33 121.06(17)
C31 C32 C33 118.40(17)
F13 C45 C44 120.96(18)
F13 C45 C46 120.66(18)
C46 C45 C44 118.36(17)
F18 C51 C50 120.83(16)
F18 C51 C52 120.40(17)
C52 C51 C50 118.74(15)
F8 C38 C39 120.39(16)
F8 C38 C37 121.04(17)
C37 C38 C39 118.57(17)
C2 C3 H3 115.1
C2 C3 C4 129.75(15)
C4 C3 H3 115.1
C106 C101 C102 113.37(16)
C106 C101 B2 124.83(15)
C102 C101 B2 120.81(16)
N2 C4 C3 123.82(15)
N2 C4 C5 120.40(16)
C3 C4 C5 115.77(15)
F7 C37 C36 120.67(16)
F7 C37 C38 120.65(17)
C38 C37 C36 118.67(17)
C19 C18 N2 117.76(16)
C23 C18 N2 120.66(16)
C23 C18 C19 121.43(16)
C6 C11 C15 120.89(16)
C10 C11 C6 118.18(18)
C10 C11 C15 120.91(17)
F27 C90 C89 121.36(16)
F27 C90 C91 121.04(16)
C89 C90 C91 117.60(17)
C19 C20 H20 119.3
C21 C20 C19 121.39(18)
C21 C20 H20 119.3
F29 C92 C93 120.06(17)
F29 C92 C91 119.09(16)
C91 C92 C93 120.85(17)
C6 C7 C12 122.47(16)
C8 C7 C6 117.87(18)
C8 C7 C12 119.65(18)
C60 C61 H61 119.5
C62 C61 C60 121.04(19)
C62 C61 H61 119.5
C18 C23 C27 122.88(16)
C22 C23 C18 117.73(18)
C22 C23 C27 119.38(18)
F19 C52 C53 120.22(16)
F19 C52 C51 119.88(15)
C51 C52 C53 119.89(17)
C60 C65 H65 108.0
C60 C65 C66 111.42(15)
C60 C65 C67 111.38(15)
C66 C65 H65 108.0
C67 C65 H65 108.0
C67 C65 C66 110.00(16)
C57 C56 C55 130.31(16)
C57 C56 H56 114.8
C55 C56 H56 114.8
C23 C27 H27 108.1
C23 C27 C29 111.08(14)
C23 C27 C28 111.48(16)
C29 C27 H27 108.1
C29 C27 C28 109.80(16)
C28 C27 H27 108.1
F39 C105 C106 120.14(18)
F39 C105 C104 119.87(17)
C104 C105 C106 119.99(19)
C71 C72 C77 121.10(17)
C73 C72 C71 118.58(18)
C73 C72 C77 120.28(17)
C76 C80 H80 108.0
C76 C80 C82 113.00(15)
C82 C80 H80 108.0
C81 C80 H80 108.0
C81 C80 C76 110.12(14)
C81 C80 C82 109.65(16)
F24 C86 C87 120.60(18)
F24 C86 C85 119.29(18)
C85 C86 C87 120.10(18)
C11 C15 H15 106.9
C11 C15 C17 113.92(15)
C11 C15 C16 112.37(16)
C17 C15 H15 106.9
C17 C15 C16 109.52(16)
C16 C15 H15 106.9
C61 C62 H62 119.9
C61 C62 C63 120.24(16)
C63 C62 H62 119.9
C71 C76 C80 123.31(17)
C75 C76 C71 118.29(17)
C75 C76 C80 118.37(18)
C23 C22 H22 119.2
C21 C22 C23 121.51(19)
C21 C22 H22 119.2
C20 C21 C22 119.89(17)
C20 C21 H21 120.1
C22 C21 H21 120.1
C57 C58 H58A 109.5
C57 C58 H58B 109.5
C57 C58 H58C 109.5
H58A C58 H58B 109.5
H58A C58 H58C 109.5
H58B C58 H58C 109.5
C64 C63 H63 119.5
C62 C63 C64 121.02(17)
C62 C63 H63 119.5
F37 C103 C102 120.61(19)
F37 C103 C104 119.67(17)
C104 C103 C102 119.65(18)
C19 C24 H24 107.3
C19 C24 C25 110.63(15)
C19 C24 C26 113.89(16)
C25 C24 H24 107.3
C26 C24 H24 107.3
C26 C24 C25 110.17(17)
C55 C54 H54A 109.5
C55 C54 H54B 109.5
C55 C54 H54C 109.5
H54A C54 H54B 109.5
H54A C54 H54C 109.5
H54B C54 H54C 109.5
F23 C85 C86 120.70(19)
F23 C85 C84 120.83(19)
C84 C85 C86 118.47(19)
C15 C17 H17A 109.5
C15 C17 H17B 109.5
C15 C17 H17C 109.5
H17A C17 H17B 109.5
H17A C17 H17C 109.5
H17B C17 H17C 109.5
F28 C91 C90 120.79(18)
F28 C91 C92 120.85(17)
C92 C91 C90 118.33(17)
C64 C68 H68 107.3
C64 C68 C70 113.29(16)
C64 C68 C69 111.15(17)
C70 C68 H68 107.3
C70 C68 C69 110.10(17)
C69 C68 H68 107.3
C72 C77 H77 107.0
C72 C77 C79 114.61(17)
C72 C77 C78 111.83(18)
C79 C77 H77 107.0
C78 C77 H77 107.0
C78 C77 C79 109.09(17)
C11 C10 H10 119.4
C9 C10 C11 121.21(18)
C9 C10 H10 119.4
F22 C84 C83 120.72(19)
F22 C84 C85 120.95(18)
C85 C84 C83 118.33(18)
C4 C5 H5A 109.5
C4 C5 H5B 109.5
C4 C5 H5C 109.5
H5A C5 H5B 109.5
H5A C5 H5C 109.5
H5B C5 H5C 109.5
C7 C8 H8 119.4
C9 C8 C7 121.1(2)
C9 C8 H8 119.4
C72 C73 H73 119.4
C74 C73 C72 121.18(18)
C74 C73 H73 119.4
C80 C82 H82A 109.5
C80 C82 H82B 109.5
C80 C82 H82C 109.5
H82A C82 H82B 109.5
H82A C82 H82C 109.5
H82B C82 H82C 109.5
C7 C12 H12 107.7
C7 C12 C14 113.05(14)
C14 C12 H12 107.7
C13 C12 C7 110.85(16)
C13 C12 H12 107.7
C13 C12 C14 109.67(19)
F38 C104 C105 120.6(2)
F38 C104 C103 120.54(18)
C105 C104 C103 118.90(17)
C65 C66 H66A 109.5
C65 C66 H66B 109.5
C65 C66 H66C 109.5
H66A C66 H66B 109.5
H66A C66 H66C 109.5
H66B C66 H66C 109.5
C2 C1 H1A 109.5
C2 C1 H1B 109.5
C2 C1 H1C 109.5
H1A C1 H1B 109.5
H1A C1 H1C 109.5
H1B C1 H1C 109.5
C77 C79 H79A 109.5
C77 C79 H79B 109.5
C77 C79 H79C 109.5
H79A C79 H79B 109.5
H79A C79 H79C 109.5
H79B C79 H79C 109.5
C27 C29 H29A 109.5
C27 C29 H29B 109.5
C27 C29 H29C 109.5
H29A C29 H29B 109.5
H29A C29 H29C 109.5
H29B C29 H29C 109.5
C80 C81 H81A 109.5
C80 C81 H81B 109.5
C80 C81 H81C 109.5
H81A C81 H81B 109.5
H81A C81 H81C 109.5
H81B C81 H81C 109.5
C10 C9 C8 120.05(18)
C10 C9 H9 120.0
C8 C9 H9 120.0
C65 C67 H67A 109.5
C65 C67 H67B 109.5
C65 C67 H67C 109.5
H67A C67 H67B 109.5
H67A C67 H67C 109.5
H67B C67 H67C 109.5
C73 C74 H74 120.1
C73 C74 C75 119.9(2)
C75 C74 H74 120.1
C27 C28 H28A 109.5
C27 C28 H28B 109.5
C27 C28 H28C 109.5
H28A C28 H28B 109.5
H28A C28 H28C 109.5
H28B C28 H28C 109.5
C76 C75 H75 119.3
C74 C75 C76 121.5(2)
C74 C75 H75 119.3
C24 C25 H25A 109.5
C24 C25 H25B 109.5
C24 C25 H25C 109.5
H25A C25 H25B 109.5
H25A C25 H25C 109.5
H25B C25 H25C 109.5
C68 C70 H70A 109.5
C68 C70 H70B 109.5
C68 C70 H70C 109.5
H70A C70 H70B 109.5
H70A C70 H70C 109.5
H70B C70 H70C 109.5
C68 C69 H69A 109.5
C68 C69 H69B 109.5
C68 C69 H69C 109.5
H69A C69 H69B 109.5
H69A C69 H69C 109.5
H69B C69 H69C 109.5
C15 C16 H16A 109.5
C15 C16 H16B 109.5
C15 C16 H16C 109.5
H16A C16 H16B 109.5
H16A C16 H16C 109.5
H16B C16 H16C 109.5
C12 C14 H14A 109.5
C12 C14 H14B 109.5
C12 C14 H14C 109.5
H14A C14 H14B 109.5
H14A C14 H14C 109.5
H14B C14 H14C 109.5
C24 C26 H26A 109.5
C24 C26 H26B 109.5
C24 C26 H26C 109.5
H26A C26 H26B 109.5
H26A C26 H26C 109.5
H26B C26 H26C 109.5
C12 C13 H13A 109.5
C12 C13 H13B 109.5
C12 C13 H13C 109.5
H13A C13 H13B 109.5
H13A C13 H13C 109.5
H13B C13 H13C 109.5
C42 B1 C35 112.25(13)
C42 B1 C48 101.97(13)
C41 B1 C42 115.61(14)
C41 B1 C35 101.99(13)
C41 B1 C48 110.39(13)
C35 B1 C48 115.17(14)
C95 B2 C88 111.49(15)
C95 B2 C94 113.53(14)
C95 B2 C101 102.63(12)
C88 B2 C94 102.60(13)
C88 B2 C101 114.75(14)
C101 B2 C94 112.25(15)
C77 C78 H78A 109.5
C77 C78 H78B 109.5
C77 C78 H78C 109.5
H78A C78 H78B 109.5
H78A C78 H78C 109.5
H78B C78 H78C 109.5

loop_
_geom_bond_atom_site_label_1
_geom_bond_atom_site_label_2
_geom_bond_distance
Mg1 F6 2.0560(10)
Mg1 F1 2.0290(12)
Mg1 N1 1.9878(16)
Mg1 N2 1.9836(15)
Mg2 F26 2.0325(12)
Mg2 F21 2.0508(11)
Mg2 N4 1.9928(15)
Mg2 N3 1.9787(16)
F6 C36 1.4161(18)
F1 C30 1.406(2)
F26 C89 1.409(2)
F20 C53 1.351(2)
F11 C43 1.353(2)
F15 C47 1.351(2)
F17 C50 1.340(2)
F25 C87 1.341(2)
F35 C100 1.349(2)
F30 C93 1.342(2)
F40 C106 1.347(2)
F10 C40 1.345(2)
F31 C96 1.352(2)
F16 C49 1.354(2)
F21 C83 1.410(2)
F5 C34 1.3397(19)
F32 C97 1.337(2)
F34 C99 1.343(2)
F36 C102 1.344(2)
F33 C98 1.336(2)
F2 C31 1.3422(19)
F4 C33 1.336(2)
F9 C39 1.335(2)
F12 C44 1.339(2)
F14 C46 1.344(2)
F18 C51 1.3387(18)
F8 C38 1.333(2)
F3 C32 1.333(2)
F19 C52 1.348(2)
F27 C90 1.338(2)
F24 C86 1.337(2)
F7 C37 1.334(2)
F13 C45 1.333(2)
F29 C92 1.342(2)
F39 C105 1.345(2)
F28 C91 1.333(2)
F22 C84 1.333(2)
F38 C104 1.340(2)
F23 C85 1.332(2)
F37 C103 1.338(2)
N1 C6 1.438(2)
N1 C2 1.342(2)
N2 C4 1.330(2)
N2 C18 1.436(2)
N4 C71 1.443(2)
N4 C57 1.345(2)
N3 C59 1.444(2)
N3 C55 1.329(2)
C42 C47 1.396(3)
C42 C43 1.395(3)
C42 B1 1.658(3)
C36 C41 1.380(2)
C36 C37 1.379(3)
C47 C46 1.382(3)
C96 C97 1.385(2)
C96 C95 1.394(2)
C49 C50 1.389(2)
C49 C48 1.389(2)
C34 C35 1.392(3)
C34 C33 1.388(3)
C41 C40 1.399(2)
C41 B1 1.655(3)
C44 C43 1.385(3)
C44 C45 1.380(3)
C100 C95 1.396(3)
C100 C99 1.381(2)
C35 C30 1.380(2)
C35 B1 1.659(3)
C97 C98 1.378(3)
C30 C31 1.379(2)
C93 C94 1.394(2)
C93 C92 1.389(3)
C87 C88 1.390(3)
C87 C86 1.385(3)
C95 B2 1.654(2)
C59 C60 1.402(3)
C59 C64 1.409(3)
C6 C11 1.406(2)
C6 C7 1.405(3)
C71 C72 1.414(2)
C71 C76 1.411(3)
C50 C51 1.377(3)
C88 C83 1.381(3)
C88 B2 1.660(3)
C89 C94 1.379(3)
C89 C90 1.374(3)
C106 C101 1.392(3)
C106 C105 1.392(3)
C94 B2 1.663(2)
C53 C48 1.393(3)
C53 C52 1.385(2)
C57 C56 1.394(3)
C57 C58 1.522(2)
C40 C39 1.381(3)
C48 B1 1.659(2)
C39 C38 1.379(3)
C31 C32 1.376(3)
C60 C61 1.404(2)
C60 C65 1.521(2)
C33 C32 1.384(3)
C83 C84 1.380(3)
C98 C99 1.382(3)
C2 C3 1.400(3)
C2 C1 1.517(2)
C55 C56 1.414(2)
C55 C54 1.507(3)
C64 C63 1.401(2)
C64 C68 1.520(3)
C19 C18 1.412(3)
C19 C20 1.395(3)
C19 C24 1.524(3)
C46 C45 1.378(3)
C102 C101 1.397(3)
C102 C103 1.388(3)
C51 C52 1.375(3)
C38 C37 1.379(3)
C3 H3 0.9300
C3 C4 1.402(3)
C101 B2 1.662(2)
C4 C5 1.516(2)
C18 C23 1.411(3)
C11 C15 1.516(3)
C11 C10 1.396(3)
C90 C91 1.386(3)
C20 H20 0.9300
C20 C21 1.382(3)
C92 C91 1.379(3)
C7 C8 1.400(3)
C7 C12 1.528(3)
C61 H61 0.9300
C61 C62 1.383(3)
C23 C27 1.523(3)
C23 C22 1.398(3)
C65 H65 0.9800
C65 C66 1.530(3)
C65 C67 1.529(3)
C56 H56 0.9300
C27 H27 0.9800
C27 C29 1.534(3)
C27 C28 1.538(2)
C105 C104 1.372(3)
C72 C77 1.514(3)
C72 C73 1.390(3)
C80 H80 0.9800
C80 C76 1.534(2)
C80 C82 1.535(2)
C80 C81 1.533(2)
C86 C85 1.380(3)
C15 H15 0.9800
C15 C17 1.528(2)
C15 C16 1.531(3)
C62 H62 0.9300
C62 C63 1.385(3)
C76 C75 1.389(3)
C22 H22 0.9300
C22 C21 1.384(3)
C21 H21 0.9300
C58 H58A 0.9600
C58 H58B 0.9600
C58 H58C 0.9600
C63 H63 0.9300
C103 C104 1.376(3)
C24 H24 0.9800
C24 C25 1.532(3)
C24 C26 1.527(3)
C54 H54A 0.9600
C54 H54B 0.9600
C54 H54C 0.9600
C85 C84 1.378(3)
C17 H17A 0.9600
C17 H17B 0.9600
C17 H17C 0.9600
C68 H68 0.9800
C68 C70 1.524(3)
C68 C69 1.529(3)
C77 H77 0.9800
C77 C79 1.524(3)
C77 C78 1.522(3)
C10 H10 0.9300
C10 C9 1.377(3)
C5 H5A 0.9600
C5 H5B 0.9600
C5 H5C 0.9600
C8 H8 0.9300
C8 C9 1.386(3)
C73 H73 0.9300
C73 C74 1.380(3)
C82 H82A 0.9600
C82 H82B 0.9600
C82 H82C 0.9600
C12 H12 0.9800
C12 C14 1.530(3)
C12 C13 1.527(3)
C66 H66A 0.9600
C66 H66B 0.9600
C66 H66C 0.9600
C1 H1A 0.9600
C1 H1B 0.9600
C1 H1C 0.9600
C79 H79A 0.9600
C79 H79B 0.9600
C79 H79C 0.9600
C29 H29A 0.9600
C29 H29B 0.9600
C29 H29C 0.9600
C81 H81A 0.9600
C81 H81B 0.9600
C81 H81C 0.9600
C9 H9 0.9300
C67 H67A 0.9600
C67 H67B 0.9600
C67 H67C 0.9600
C74 H74 0.9300
C74 C75 1.384(3)
C28 H28A 0.9600
C28 H28B 0.9600
C28 H28C 0.9600
C75 H75 0.9300
C25 H25A 0.9600
C25 H25B 0.9600
C25 H25C 0.9600
C70 H70A 0.9600
C70 H70B 0.9600
C70 H70C 0.9600
C69 H69A 0.9600
C69 H69B 0.9600
C69 H69C 0.9600
C16 H16A 0.9600
C16 H16B 0.9600
C16 H16C 0.9600
C14 H14A 0.9600
C14 H14B 0.9600
C14 H14C 0.9600
C26 H26A 0.9600
C26 H26B 0.9600
C26 H26C 0.9600
C13 H13A 0.9600
C13 H13B 0.9600
C13 H13C 0.9600
C78 H78A 0.9600
C78 H78B 0.9600
C78 H78C 0.9600

loop_
_geom_torsion_atom_site_label_1
_geom_torsion_atom_site_label_2
_geom_torsion_atom_site_label_3
_geom_torsion_atom_site_label_4
_geom_torsion
Mg1 F6 C36 C41 85.91(16)
Mg1 F6 C36 C37 -94.60(16)
Mg1 F1 C30 C35 -100.69(19)
Mg1 F1 C30 C31 79.7(2)
Mg1 N1 C6 C11 -71.74(19)
Mg1 N1 C6 C7 105.12(16)
Mg1 N1 C2 C3 -10.6(3)
Mg1 N1 C2 C1 171.76(14)
Mg1 N2 C4 C3 -2.6(3)
Mg1 N2 C4 C5 176.00(14)
Mg1 N2 C18 C19 -67.21(17)
Mg1 N2 C18 C23 108.33(14)
Mg2 F26 C89 C94 -96.0(2)
Mg2 F26 C89 C90 84.8(2)
Mg2 F21 C83 C88 90.44(15)
Mg2 F21 C83 C84 -88.76(14)
Mg2 N4 C71 C72 -72.37(18)
Mg2 N4 C71 C76 104.65(16)
Mg2 N4 C57 C56 -12.1(2)
Mg2 N4 C57 C58 170.28(12)
Mg2 N3 C59 C60 102.88(17)
Mg2 N3 C59 C64 -70.77(18)
Mg2 N3 C55 C56 0.8(2)
Mg2 N3 C55 C54 179.80(13)
F6 C36 C41 C40 -172.10(14)
F6 C36 C41 B1 10.4(3)
F6 C36 C37 F7 -5.6(2)
F6 C36 C37 C38 175.33(14)
F1 C30 C31 F2 -0.6(2)
F1 C30 C31 C32 -179.19(15)
F26 C89 C94 C93 177.25(15)
F26 C89 C94 B2 -0.7(3)
F26 C89 C90 F27 0.1(3)
F26 C89 C90 C91 -179.24(16)
F20 C53 C48 C49 -174.59(15)
F20 C53 C48 B1 0.1(2)
F20 C53 C52 F19 -3.0(2)
F20 C53 C52 C51 176.07(16)
F15 C47 C46 F14 -0.3(2)
F15 C47 C46 C45 177.49(14)
F17 C50 C51 F18 1.9(3)
F17 C50 C51 C52 -176.28(16)
F25 C87 C88 C83 175.87(14)
F25 C87 C88 B2 -5.6(2)
F25 C87 C86 F24 0.3(2)
F25 C87 C86 C85 179.37(15)
F35 C100 C95 C96 -176.22(13)
F35 C100 C95 B2 1.3(2)
F35 C100 C99 F34 -1.6(2)
F35 C100 C99 C98 179.18(14)
F30 C93 C94 C89 -176.62(16)
F30 C93 C94 B2 1.2(3)
F30 C93 C92 F29 -0.7(3)
F30 C93 C92 C91 178.72(18)
F40 C106 C101 C102 179.71(15)
F40 C106 C101 B2 11.1(3)
F40 C106 C105 F39 -0.6(2)
F40 C106 C105 C104 -179.87(16)
F10 C40 C39 F9 1.0(2)
F10 C40 C39 C38 179.74(15)
F31 C96 C97 F32 1.8(2)
F31 C96 C97 C98 -178.19(14)
F31 C96 C95 C100 175.46(13)
F31 C96 C95 B2 -1.9(2)
F16 C49 C50 F17 -1.5(2)
F16 C49 C50 C51 179.79(15)
F16 C49 C48 C53 177.06(15)
F16 C49 C48 B1 2.6(3)
F21 C83 C84 F22 -6.6(2)
F21 C83 C84 C85 173.23(14)
F5 C34 C35 C30 -177.42(16)
F5 C34 C35 B1 -2.3(3)
F5 C34 C33 F4 -1.5(2)
F5 C34 C33 C32 178.41(16)
F32 C97 C98 F33 0.8(2)
F32 C97 C98 C99 -178.57(14)
F36 C102 C101 C106 -177.29(15)
F36 C102 C101 B2 -8.1(2)
F36 C102 C103 F37 -0.8(3)
F36 C102 C103 C104 176.36(17)
F33 C98 C99 F34 -0.3(2)
F33 C98 C99 C100 178.93(15)
F2 C31 C32 F3 0.0(3)
F2 C31 C32 C33 -178.42(17)
F4 C33 C32 F3 1.7(3)
F4 C33 C32 C31 -179.91(16)
F9 C39 C38 F8 1.1(2)
F9 C39 C38 C37 -179.08(15)
F12 C44 C43 F11 0.2(2)
F12 C44 C43 C42 178.80(14)
F12 C44 C45 F13 -1.1(2)
F12 C44 C45 C46 -179.28(15)
F14 C46 C45 F13 0.6(2)
F14 C46 C45 C44 178.78(15)
F18 C51 C52 F19 0.0(3)
F18 C51 C52 C53 -179.06(16)
F8 C38 C37 F7 0.1(3)
F8 C38 C37 C36 179.16(15)
F27 C90 C91 F28 -0.3(3)
F27 C90 C91 C92 -178.45(18)
F24 C86 C85 F23 1.6(2)
F24 C86 C85 C84 -178.60(15)
F29 C92 C91 F28 0.2(3)
F29 C92 C91 C90 178.33(18)
F39 C105 C104 F38 -0.2(3)
F39 C105 C104 C103 -179.32(17)
F23 C85 C84 F22 -0.3(3)
F23 C85 C84 C83 179.91(15)
F37 C103 C104 F38 -0.9(3)
F37 C103 C104 C105 178.21(17)
N1 C6 C11 C15 -3.4(2)
N1 C6 C11 C10 178.20(15)
N1 C6 C7 C8 -177.14(16)
N1 C6 C7 C12 2.3(2)
N1 C2 C3 C4 -6.9(3)
N2 C18 C23 C27 2.0(2)
N2 C18 C23 C22 -176.91(14)
N4 C71 C72 C77 -5.9(2)
N4 C71 C72 C73 176.31(15)
N4 C71 C76 C80 6.9(2)
N4 C71 C76 C75 -175.40(16)
N4 C57 C56 C55 -9.2(3)
N3 C59 C60 C61 -173.15(16)
N3 C59 C60 C65 7.4(3)
N3 C59 C64 C63 174.36(16)
N3 C59 C64 C68 -8.0(2)
N3 C55 C56 C57 16.0(3)
C42 C47 C46 F14 -178.31(15)
C42 C47 C46 C45 -0.5(3)
C36 C41 C40 F10 175.46(14)
C36 C41 C40 C39 -6.7(2)
C36 C41 B1 C42 18.0(2)
C36 C41 B1 C35 -104.08(19)
C36 C41 B1 C48 133.04(17)
C47 C42 C43 F11 178.53(13)
C47 C42 C43 C44 0.0(2)
C47 C42 B1 C41 46.4(2)
C47 C42 B1 C35 162.79(14)
C47 C42 B1 C48 -73.40(19)
C47 C46 C45 F13 -177.25(15)
C47 C46 C45 C44 0.9(2)
C96 C97 C98 F33 -179.15(14)
C96 C97 C98 C99 1.4(2)
C96 C95 B2 C88 -19.6(2)
C96 C95 B2 C94 -134.87(17)
C96 C95 B2 C101 103.74(18)
C49 C50 C51 F18 -179.37(16)
C49 C50 C51 C52 2.4(3)
C49 C48 B1 C42 96.15(19)
C49 C48 B1 C41 -27.2(2)
C49 C48 B1 C35 -142.03(17)
C34 C35 C30 F1 177.83(14)
C34 C35 C30 C31 -2.6(3)
C34 C35 B1 C42 135.75(18)
C34 C35 B1 C41 -99.90(19)
C34 C35 B1 C48 19.7(3)
C34 C33 C32 F3 -178.25(16)
C34 C33 C32 C31 0.2(3)
C41 C36 C37 F7 173.83(16)
C41 C36 C37 C38 -5.2(3)
C41 C40 C39 F9 -176.88(15)
C41 C40 C39 C38 1.8(3)
C100 C95 B2 C88 163.26(14)
C100 C95 B2 C94 48.0(2)
C100 C95 B2 C101 -73.42(18)
C35 C34 C33 F4 178.26(16)
C35 C34 C33 C32 -1.8(3)
C35 C30 C31 F2 179.81(17)
C35 C30 C31 C32 1.2(3)
C97 C96 C95 C100 -4.7(2)
C97 C96 C95 B2 177.96(15)
C97 C98 C99 F34 179.09(14)
C97 C98 C99 C100 -1.7(2)
C30 C35 B1 C42 -49.5(2)
C30 C35 B1 C41 74.87(18)
C30 C35 B1 C48 -165.57(16)
C30 C31 C32 F3 178.57(16)
C30 C31 C32 C33 0.1(3)
C93 C94 B2 C95 15.9(3)
C93 C94 B2 C88 -104.58(19)
C93 C94 B2 C101 131.72(18)
C93 C92 C91 F28 -179.22(18)
C93 C92 C91 C90 -1.1(3)
C87 C88 C83 F21 -170.99(13)
C87 C88 C83 C84 8.1(2)
C87 C88 B2 C95 -45.24(19)
C87 C88 B2 C94 76.62(18)
C87 C88 B2 C101 -161.36(14)
C87 C86 C85 F23 -177.43(15)
C87 C86 C85 C84 2.4(3)
C95 C96 C97 F32 -178.00(14)
C95 C96 C97 C98 2.0(2)
C95 C100 C99 F34 177.72(14)
C95 C100 C99 C98 -1.5(3)
C59 N3 C55 C56 -175.88(17)
C59 N3 C55 C54 3.1(3)
C59 C60 C61 C62 -0.7(3)
C59 C60 C65 C66 124.13(18)
C59 C60 C65 C67 -112.62(19)
C59 C64 C63 C62 -1.5(3)
C59 C64 C68 C70 144.41(17)
C59 C64 C68 C69 -91.0(2)
C6 N1 C2 C3 168.48(18)
C6 N1 C2 C1 -9.1(3)
C6 C11 C15 C17 156.25(16)
C6 C11 C15 C16 -78.5(2)
C6 C11 C10 C9 -1.4(3)
C6 C7 C8 C9 -0.7(3)
C6 C7 C12 C14 -101.1(2)
C6 C7 C12 C13 135.29(19)
C71 N4 C57 C56 163.47(17)
C71 N4 C57 C58 -14.2(2)
C71 C72 C77 C79 156.27(16)
C71 C72 C77 C78 -78.9(2)
C71 C72 C73 C74 -0.5(3)
C71 C76 C75 C74 -1.3(3)
C50 C49 C48 C53 -2.4(3)
C50 C49 C48 B1 -176.85(16)
C50 C51 C52 F19 178.23(16)
C50 C51 C52 C53 -0.8(3)
C88 C87 C86 F24 -178.64(15)
C88 C87 C86 C85 0.4(3)
C88 C83 C84 F22 174.28(15)
C88 C83 C84 C85 -5.9(3)
C89 C94 B2 C95 -166.53(16)
C89 C94 B2 C88 73.0(2)
C89 C94 B2 C101 -50.7(2)
C89 C90 C91 F28 179.08(18)
C89 C90 C91 C92 0.9(3)
C106 C101 B2 C95 95.11(19)
C106 C101 B2 C88 -143.78(16)
C106 C101 B2 C94 -27.2(2)
C106 C105 C104 F38 179.11(16)
C106 C105 C104 C103 0.0(3)
C94 C93 C92 F29 179.33(17)
C94 C93 C92 C91 -1.3(3)
C94 C89 C90 F27 -178.97(18)
C94 C89 C90 C91 1.6(3)
C53 C48 B1 C42 -77.91(19)
C53 C48 B1 C41 158.72(15)
C53 C48 B1 C35 43.9(2)
C57 N4 C71 C72 112.36(18)
C57 N4 C71 C76 -70.6(2)
C40 C41 B1 C42 -159.28(14)
C40 C41 B1 C35 78.64(17)
C40 C41 B1 C48 -44.2(2)
C40 C39 C38 F8 -177.67(15)
C40 C39 C38 C37 2.2(3)
C48 C49 C50 F17 177.96(16)
C48 C49 C50 C51 -0.7(3)
C48 C53 C52 F19 178.31(16)
C48 C53 C52 C51 -2.6(3)
C39 C38 C37 F7 -179.76(15)
C39 C38 C37 C36 -0.7(3)
C60 C59 C64 C63 0.8(3)
C60 C59 C64 C68 178.44(16)
C60 C61 C62 C63 0.0(3)
C43 C42 C47 F15 -177.91(13)
C43 C42 C47 C46 0.0(2)
C43 C42 B1 C41 -146.59(15)
C43 C42 B1 C35 -30.2(2)
C43 C42 B1 C48 93.64(17)
C43 C44 C45 F13 177.28(15)
C43 C44 C45 C46 -0.9(2)
C33 C34 C35 C30 2.8(3)
C33 C34 C35 B1 177.93(17)
C83 C88 B2 C95 133.08(17)
C83 C88 B2 C94 -105.07(18)
C83 C88 B2 C101 17.0(2)
C2 N1 C6 C11 109.16(19)
C2 N1 C6 C7 -74.0(2)
C2 C3 C4 N2 14.6(3)
C2 C3 C4 C5 -164.1(2)
C55 N3 C59 C60 -80.3(2)
C55 N3 C59 C64 106.0(2)
C64 C59 C60 C61 0.2(3)
C64 C59 C60 C65 -179.17(16)
C19 C18 C23 C27 177.38(14)
C19 C18 C23 C22 -1.5(2)
C19 C20 C21 C22 -1.3(3)
C99 C100 C95 C96 4.5(2)
C99 C100 C95 B2 -177.96(15)
C102 C101 B2 C95 -72.74(19)
C102 C101 B2 C88 48.4(2)
C102 C101 B2 C94 164.99(15)
C102 C103 C104 F38 -178.08(17)
C102 C103 C104 C105 1.1(3)
C45 C44 C43 F11 -178.15(14)
C45 C44 C43 C42 0.4(3)
C101 C106 C105 F39 178.25(16)
C101 C106 C105 C104 -1.0(3)
C101 C102 C103 F37 -178.28(17)
C101 C102 C103 C104 -1.1(3)
C4 N2 C18 C19 107.74(18)
C4 N2 C18 C23 -76.7(2)
C37 C36 C41 C40 8.5(2)
C37 C36 C41 B1 -168.97(17)
C18 N2 C4 C3 -177.32(18)
C18 N2 C4 C5 1.3(3)
C18 C19 C20 C21 0.1(2)
C18 C19 C24 C25 -83.7(2)
C18 C19 C24 C26 151.58(17)
C18 C23 C27 C29 -110.67(18)
C18 C23 C27 C28 126.53(17)
C18 C23 C22 C21 0.3(2)
C11 C6 C7 C8 -0.4(3)
C11 C6 C7 C12 179.05(16)
C11 C10 C9 C8 0.3(3)
C90 C89 C94 C93 -3.7(3)
C90 C89 C94 B2 178.39(18)
C20 C19 C18 N2 176.84(14)
C20 C19 C18 C23 1.3(2)
C20 C19 C24 C25 93.0(2)
C20 C19 C24 C26 -31.7(2)
C92 C93 C94 C89 3.4(3)
C92 C93 C94 B2 -178.86(18)
C7 C6 C11 C15 179.76(15)
C7 C6 C11 C10 1.4(2)
C7 C8 C9 C10 0.8(3)
C61 C60 C65 C66 -55.3(2)
C61 C60 C65 C67 68.0(2)
C61 C62 C63 C64 1.1(3)
C23 C22 C21 C20 1.1(3)
C52 C53 C48 C49 4.0(3)
C52 C53 C48 B1 178.77(16)
C65 C60 C61 C62 178.75(16)
C27 C23 C22 C21 -178.65(15)
C105 C106 C101 C102 1.0(3)
C105 C106 C101 B2 -167.69(16)
C72 C71 C76 C80 -176.13(15)
C72 C71 C76 C75 1.6(2)
C72 C73 C74 C75 0.8(3)
C80 C76 C75 C74 176.49(18)
C86 C87 C88 C83 -5.2(2)
C86 C87 C88 B2 173.39(15)
C86 C85 C84 F22 179.94(16)
C86 C85 C84 C83 0.1(2)
C15 C11 C10 C9 -179.72(17)
C76 C71 C72 C77 177.07(15)
C76 C71 C72 C73 -0.7(2)
C22 C23 C27 C29 68.2(2)
C22 C23 C27 C28 -54.6(2)
C58 C57 C56 C55 168.57(19)
C63 C64 C68 C70 -38.0(2)
C63 C64 C68 C69 86.6(2)
C103 C102 C101 C106 0.1(3)
C103 C102 C101 B2 169.29(17)
C24 C19 C18 N2 -6.3(2)
C24 C19 C18 C23 178.17(14)
C24 C19 C20 C21 -176.70(15)
C54 C55 C56 C57 -162.98(19)
C68 C64 C63 C62 -179.11(17)
C77 C72 C73 C74 -178.28(18)
C10 C11 C15 C17 -25.4(2)
C10 C11 C15 C16 99.9(2)
C8 C7 C12 C14 78.3(2)
C8 C7 C12 C13 -45.3(2)
C73 C72 C77 C79 -26.0(2)
C73 C72 C77 C78 98.8(2)
C73 C74 C75 C76 0.2(3)
C82 C80 C76 C71 -110.7(2)
C82 C80 C76 C75 71.6(2)
C12 C7 C8 C9 179.82(18)
C1 C2 C3 C4 170.8(2)
C81 C80 C76 C71 126.30(18)
C81 C80 C76 C75 -51.4(2)
B1 C42 C47 F15 -9.5(2)
B1 C42 C47 C46 168.40(15)
B1 C42 C43 F11 10.5(2)
B1 C42 C43 C44 -168.03(15)
B1 C41 C40 F10 -6.8(2)
B1 C41 C40 C39 171.04(16)
B1 C35 C30 F1 2.3(2)
B1 C35 C30 C31 -178.16(17)
B2 C88 C83 F21 10.6(2)
B2 C88 C83 C84 -170.33(16)
